data_7058613
loop_
_publ_author_name
'Wang, Wen-Min'
'Zhang, Li'
'Li, Xian-Zhen'
'He, Li-Yuan'
'Wang, Xin-Xin'
'Shi, Ying'
'Wang, Jie'
'Dong, Jie'
'Wu, Zhi-Lei'

_publ_section_title
;
 Structures, fluorescence properties and magnetic properties of a series
 of rhombus-shaped LnIII4 clusters: magnetocaloric effect and
 single-molecule-magnet behavior
;
_journal_issue 33
_journal_name_full 'New Journal of Chemistry'
_journal_page_first 12941
_journal_paper_doi 10.1039/C9NJ02872B
_journal_volume 43
_journal_year 2019
_chemical_formula_moiety '2(C64 H60 Ho2 N6 O8), C2 H3 N, C2 H6 O'
_chemical_formula_sum 'C132 H129 Ho4 N13 O17'
_chemical_formula_weight 2829.19
_space_group_crystal_system triclinic
_space_group_IT_number 2
_space_group_name_Hall '-P 1'
_space_group_name_H-M_alt 'P -1'
_symmetry_space_group_name_Hall '-P 1'
_symmetry_space_group_name_H-M 'P -1'
_atom_sites_solution_hydrogens geom
_audit_creation_date 2019-06-01
_audit_creation_method
;
Olex2 1.2
(compiled 2018.05.29 svn.r3508 for OlexSys, GUI svn.r5506)
;
_audit_update_record
;
2019-06-01 deposited with the CCDC.    2019-07-11 downloaded from the CCDC.
;
_cell_angle_alpha 67.850(12)
_cell_angle_beta 71.409(11)
_cell_angle_gamma 64.294(9)
_cell_formula_units_Z 2
_cell_length_a 17.7355(18)
_cell_length_b 19.8419(16)
_cell_length_c 20.6173(18)
_cell_measurement_reflns_used 14581
_cell_measurement_temperature 113(2)
_cell_measurement_theta_max 27.5
_cell_measurement_theta_min 3.0
_cell_volume 5949.1(11)
_computing_molecular_graphics 'Olex2 (Dolomanov et al., 2009)'
_computing_publication_material 'Olex2 (Dolomanov et al., 2009)'
_computing_structure_refinement 'XL (Sheldrick, 2008)'
_diffrn_ambient_temperature 113.15
_diffrn_measured_fraction_theta_full 0.990
_diffrn_measured_fraction_theta_max 0.977
_diffrn_measurement_device_type 'Bruker P4'
_diffrn_measurement_method '\w scans'
_diffrn_radiation_monochromator graphite
_diffrn_radiation_type MoK\a
_diffrn_radiation_wavelength 0.71073
_diffrn_reflns_av_R_equivalents 0.0504
_diffrn_reflns_av_unetI/netI 0.0593
_diffrn_reflns_Laue_measured_fraction_full 0.990
_diffrn_reflns_Laue_measured_fraction_max 0.977
_diffrn_reflns_limit_h_max 23
_diffrn_reflns_limit_h_min -23
_diffrn_reflns_limit_k_max 25
_diffrn_reflns_limit_k_min -25
_diffrn_reflns_limit_l_max 26
_diffrn_reflns_limit_l_min -26
_diffrn_reflns_number 76055
_diffrn_reflns_point_group_measured_fraction_full 0.990
_diffrn_reflns_point_group_measured_fraction_max 0.977
_diffrn_reflns_theta_full 25.242
_diffrn_reflns_theta_max 27.552
_diffrn_reflns_theta_min 3.032
_exptl_absorpt_coefficient_mu 2.703
_exptl_absorpt_correction_type none
_exptl_crystal_colour Colorless
_exptl_crystal_density_diffrn 1.579
_exptl_crystal_density_method "'not measured'"
_exptl_crystal_description Prism
_exptl_crystal_F_000 2832
_exptl_crystal_size_max 0.2
_exptl_crystal_size_mid 0.14
_exptl_crystal_size_min 0.12
_refine_diff_density_max 1.757
_refine_diff_density_min -0.733
_refine_diff_density_rms 0.132
_refine_ls_extinction_method none
_refine_ls_goodness_of_fit_ref 1.063
_refine_ls_hydrogen_treatment constr
_refine_ls_matrix_type full
_refine_ls_number_parameters 1534
_refine_ls_number_reflns 26823
_refine_ls_number_restraints 123
_refine_ls_restrained_S_all 1.086
_refine_ls_R_factor_all 0.0701
_refine_ls_R_factor_gt 0.0426
_refine_ls_shift/su_max 0.004
_refine_ls_shift/su_mean 0.000
_refine_ls_structure_factor_coef Fsqd
_refine_ls_weighting_details 'w=1/[\s^2^(Fo^2^)+(0.0441P)^2^+9.4559P] where P=(Fo^2^+2Fc^2^)/3'
_refine_ls_weighting_scheme calc
_refine_ls_wR_factor_gt 0.0931
_refine_ls_wR_factor_ref 0.1095
_reflns_Friedel_coverage 0.000
_reflns_number_gt 19785
_reflns_number_total 26823
_reflns_threshold_expression 'I > 2\s(I)'
_cod_data_source_file c9nj02872b2.cif
_cod_data_source_block 6
_cod_depositor_comments 'Adding full bibliography for 7058609--7058615.cif.'
_cod_original_cell_volume 5949.1(12)
_cod_database_code 7058613
_shelx_shelxl_version_number 2016/6
_shelx_space_group_comment
;
The symmetry employed for this shelxl refinement is uniquely defined
by the following loop, which should always be used as a source of
symmetry information in preference to the above space-group names.
They are only intended as comments.
;
_shelx_estimated_absorpt_t_max 0.737
_shelx_estimated_absorpt_t_min 0.614
_olex2_refinement_description
;
1. Fixed Uiso
 At 1.2 times of:
  All C(H) groups, H8 of O8, H16 of O16, All C(H,H) groups, All C(H,H,H,H)
  groups
 At 1.5 times of:
  All C(H,H,H) groups, H1AA of O1AA
2. Restrained distances
 C81-C82 = C81-C82' = C99-C100 = C99-C10'
 1.54 with sigma of 0.01
 H12B-H13B
 2.2 with sigma of 0.02
 H0AA-H36A
 2.2 with sigma of 0.02
 H36C-H0AC
 2.2 with sigma of 0.02
 H36A-H0AC
 2.2 with sigma of 0.02
 C0AA-O1AA
 2.9 with sigma of 0.02
 H1AA_$1-H10F_$2
 2.2 with sigma of 0.02
 C2AA-O1AA
 1.1 with sigma of 0.02
 H1AA-H10D_$3
 2.2 with sigma of 0.02
3. Rigid bond restraints
 N13, C129, C130
 with sigma for 1-2 distances of 0.01 and sigma for 1-3 distances of 0.02
4. Uiso/Uaniso restraints and constraints
C82 \\sim C82': within 2A with sigma of 0.01 and sigma for terminal atoms of
0.02
C100 \\sim C10': within 2A with sigma of 0.01 and sigma for terminal atoms of
0.02
C130 \\sim C129 \\sim N13: within 2A with sigma of 0.01 and sigma for terminal
atoms of 0.02
Uanis(C121) \\sim Ueq, Uanis(C122) \\sim Ueq, Uanis(C123) \\sim Ueq,
Uanis(C130) \\sim Ueq, Uanis(C53) \\sim Ueq, Uanis(C54) \\sim Ueq: with sigma
of 0.01 and sigma for terminal atoms of 0.02
Uanis(C82) \\sim Ueq, Uanis(C82') \\sim Ueq, Uanis(C100) \\sim Ueq, Uanis(C10')
\\sim Ueq: with sigma of 0.01 and sigma for terminal atoms of 0.02
Uanis(N13) \\sim Ueq, Uanis(C129) \\sim Ueq: with sigma of 0.01 and sigma for
terminal atoms of 0.02
Uanis(C2AA) \\sim Ueq, Uanis(O1AA) \\sim Ueq, Uanis(C0AA) \\sim Ueq: with sigma
of 0.01 and sigma for terminal atoms of 0.02
5. Others
 Sof(H81C)=Sof(H81D)=Sof(C82')=Sof(H82D)=Sof(H82E)=Sof(H82F)=1-FVAR(1)
 Sof(H81A)=Sof(H81B)=Sof(C82)=Sof(H82A)=Sof(H82B)=Sof(H82C)=FVAR(1)
 Sof(H99C)=Sof(H99D)=Sof(C10')=Sof(H10D)=Sof(H10E)=Sof(H10F)=1-FVAR(2)
 Sof(H99A)=Sof(H99B)=Sof(C100)=Sof(H10A)=Sof(H10B)=Sof(H10C)=FVAR(2)
6.a Ternary CH refined with riding coordinates:
 O8(H8), O16(H16)
6.b Secondary CH2 refined with riding coordinates:
 C17(H17A,H17B), C35(H35A,H35B), C53(H53A,H53B), C81(H81A,H81B), C81(H81C,
 H81D), C99(H99A,H99B), C99(H99C,H99D), C117(H11A,H11B), C2AA(H2AA,H2AB)
6.c Aromatic/amide H refined with riding coordinates:
 C3(H3), C4(H4), C7(H7), C8(H8A), C9(H9), C10(H10), C12(H12), C13(H13),
 C15(H15), C16(H16A), C21(H21), C22(H22), C25(H25), C26(H26), C27(H27),
 C28(H28), C30(H30), C31(H31), C33(H33), C34(H34), C39(H39), C40(H40), C43(H43),
  C44(H44), C45(H45), C46(H46), C48(H48), C49(H49), C51(H51), C52(H52),
 C57(H57), C62(H62), C67(H67), C68(H68), C71(H71), C72(H72), C73(H73), C74(H74),
  C76(H76), C77(H77), C79(H79), C80(H80), C85(H85), C86(H86), C89(H89),
 C90(H90), C91(H91), C92(H92), C94(H94), C95(H95), C97(H97), C98(H98),
 C103(H103), C104(H104), C107(H107), C108(H108), C109(H109), C110(H110),
 C112(H112), C113(H113), C115(H115), C116(H116), C121(H121), C126(H126)
6.d Idealised Me refined as rotating group:
 C18(H18A,H18B,H18C), C36(H36A,H36B,H36C), C54(H54A,H54B,H54C), C55(H55A,H55B,
 H55C), C59(H59A,H59B,H59C), C60(H60A,H60B,H60C), C64(H64A,H64B,H64C), C82(H82A,
 H82B,H82C), C82'(H82D,H82E,H82F), C100(H10A,H10B,H10C), C10'(H10D,H10E,H10F),
 C118(H11C,H11D,H11E), C119(H11F,H11G,H11H), C123(H12A,H12B,H12C), C124(H12D,
 H12E,H12F), C128(H12G,H12H,H12I), C130(H13A,H13B,H13C), C0AA(H0AA,H0AB,H0AC)
6.e Idealised tetrahedral OH refined as rotating group:
 O1AA(H1AA)
;
_olex2_submission_special_instructions 'No special instructions were received'

loop_
_space_group_symop_operation_xyz
'x, y, z'
'-x, -y, -z'

loop_
_atom_site_label
_atom_site_type_symbol
_atom_site_fract_x
_atom_site_fract_y
_atom_site_fract_z
_atom_site_U_iso_or_equiv
_atom_site_adp_type
_atom_site_occupancy
_atom_site_site_symmetry_order
_atom_site_calc_flag
_atom_site_refinement_flags_posn
_atom_site_refinement_flags_adp
_atom_site_refinement_flags_occupancy
_atom_site_disorder_assembly
_atom_site_disorder_group
Ho1 Ho 1.47770(2) 1.13690(2) -0.44500(2) 0.02989(6) Uani 1 1 d . . . . .
Ho2 Ho 1.61163(2) 0.93844(2) -0.48049(2) 0.02887(6) Uani 1 1 d . . . . .
Ho3 Ho 0.99568(2) 0.65886(2) 0.00172(2) 0.02842(6) Uani 1 1 d . . . . .
Ho4 Ho 1.03490(2) 0.53659(2) -0.10077(2) 0.02824(6) Uani 1 1 d . . . . .
O1 O 1.3700(2) 1.18484(18) -0.51100(19) 0.0315(8) Uani 1 1 d . . . . .
O2 O 1.3955(2) 1.0572(2) -0.40360(19) 0.0329(8) Uani 1 1 d . . . . .
O3 O 1.5793(2) 1.01036(19) -0.4009(2) 0.0344(8) Uani 1 1 d . . . . .
O4 O 1.5608(2) 1.1759(2) -0.4120(2) 0.0397(9) Uani 1 1 d . . . . .
O5 O 1.5452(2) 1.1998(2) -0.55023(19) 0.0374(9) Uani 1 1 d . . . . .
O6 O 1.7091(2) 0.9976(2) -0.5500(2) 0.0361(8) Uani 1 1 d . . . . .
O7 O 1.7336(2) 0.8692(2) -0.43452(19) 0.0344(8) Uani 1 1 d . . . . .
O8 O 1.52143(19) 1.06407(18) -0.52299(18) 0.0299(8) Uani 1 1 d . . . . .
H8 H 1.546304 1.090423 -0.571768 0.036 Uiso 1 1 calc R . . . .
O9 O 1.0097(2) 0.55522(19) 0.10729(17) 0.0296(8) Uani 1 1 d . . . . .
O10 O 1.0020(2) 0.6722(2) -0.11853(18) 0.0320(8) Uani 1 1 d . . . . .
O11 O 1.1128(2) 0.5605(2) -0.04267(18) 0.0323(8) Uani 1 1 d . . . . .
O12 O 0.9455(2) 0.7328(2) 0.0798(2) 0.0380(9) Uani 1 1 d . . . . .
O13 O 0.8535(2) 0.7288(2) -0.0063(2) 0.0466(10) Uani 1 1 d . . . . .
O14 O 1.0472(2) 0.5710(2) -0.22191(19) 0.0383(9) Uani 1 1 d . . . . .
O15 O 1.1683(2) 0.4567(3) -0.1439(2) 0.0474(10) Uani 1 1 d . . . . .
O16 O 1.0580(2) 0.42753(19) -0.00110(18) 0.0306(8) Uani 1 1 d . . . . .
H16 H 1.119003 0.402336 0.004517 0.037 Uiso 1 1 calc R . . . .
N1 N 1.3784(3) 1.2755(2) -0.4466(2) 0.0359(10) Uani 1 1 d . . . . .
N2 N 1.1370(3) 1.4915(2) -0.5454(3) 0.0392(11) Uani 1 1 d . . . . .
N3 N 1.4123(3) 1.1188(3) -0.3162(2) 0.0364(10) Uani 1 1 d . . . . .
N4 N 1.3017(3) 0.9419(3) -0.1102(3) 0.0421(11) Uani 1 1 d . . . . .
N5 N 1.5643(2) 0.8692(2) -0.3533(2) 0.0307(9) Uani 1 1 d . . . . .
N6 N 1.5486(3) 0.8559(3) -0.1104(3) 0.0446(12) Uani 1 1 d . . . . .
N7 N 1.1139(3) 0.4047(2) 0.1305(2) 0.0316(10) Uani 1 1 d . . . . .
N8 N 1.2697(3) 0.4474(3) 0.2581(2) 0.0380(11) Uani 1 1 d . . . . .
N9 N 0.9997(3) 0.7889(3) -0.0812(3) 0.0436(12) Uani 1 1 d . . . . .
N10 N 0.9641(3) 0.9626(3) -0.3185(3) 0.0501(13) Uani 1 1 d . . . . .
N11 N 1.1349(3) 0.6481(2) 0.0170(2) 0.0320(10) Uani 1 1 d . . . . .
N12 N 1.4118(3) 0.4561(3) 0.0604(3) 0.0417(11) Uani 1 1 d . . . . .
C1 C 1.3154(3) 1.3071(3) -0.4870(3) 0.0321(11) Uani 1 1 d . . . . .
C2 C 1.3146(3) 1.2574(3) -0.5216(3) 0.0325(12) Uani 1 1 d . . . . .
C3 C 1.2578(3) 1.2891(3) -0.5678(3) 0.0357(12) Uani 1 1 d . . . . .
H3 H 1.258800 1.258769 -0.594490 0.043 Uiso 1 1 calc R . . . .
C4 C 1.1991(3) 1.3656(3) -0.5753(3) 0.0387(13) Uani 1 1 d . . . . .
H4 H 1.160448 1.385382 -0.606806 0.046 Uiso 1 1 calc R . . . .
C5 C 1.1950(3) 1.4130(3) -0.5392(3) 0.0365(12) Uani 1 1 d . . . . .
C6 C 1.2562(3) 1.3838(3) -0.4948(3) 0.0361(12) Uani 1 1 d . . . . .
C7 C 1.2623(4) 1.4282(3) -0.4581(3) 0.0457(14) Uani 1 1 d . . . . .
H7 H 1.222847 1.479835 -0.460714 0.055 Uiso 1 1 calc R . . . .
C8 C 1.3244(4) 1.3973(3) -0.4192(3) 0.0491(15) Uani 1 1 d . . . . .
H8A H 1.328677 1.426566 -0.394039 0.059 Uiso 1 1 calc R . . . .
C9 C 1.3827(4) 1.3205(3) -0.4167(3) 0.0470(15) Uani 1 1 d . . . . .
H9 H 1.427863 1.300580 -0.391563 0.056 Uiso 1 1 calc R . . . .
C10 C 1.0759(4) 1.5163(3) -0.5761(3) 0.0482(15) Uani 1 1 d . . . . .
H10 H 1.069704 1.481225 -0.593399 0.058 Uiso 1 1 calc R . . . .
C11 C 1.0128(3) 1.5962(3) -0.5873(3) 0.0412(13) Uani 1 1 d . . . . .
C12 C 1.0081(3) 1.6490(3) -0.5560(3) 0.0427(14) Uani 1 1 d . . . . .
H12 H 1.047065 1.634512 -0.526168 0.051 Uiso 1 1 calc R . . . .
C13 C 0.9466(4) 1.7227(3) -0.5683(3) 0.0464(15) Uani 1 1 d . . . . .
H13 H 0.944711 1.758581 -0.547073 0.056 Uiso 1 1 calc R . . . .
C14 C 0.8874(3) 1.7464(3) -0.6107(3) 0.0423(14) Uani 1 1 d . . . . .
C15 C 0.8917(4) 1.6927(4) -0.6402(4) 0.0543(17) Uani 1 1 d . . . . .
H15 H 0.851808 1.706426 -0.668902 0.065 Uiso 1 1 calc R . . . .
C16 C 0.9533(4) 1.6193(4) -0.6284(4) 0.0584(18) Uani 1 1 d . . . . .
H16A H 0.954861 1.583300 -0.649320 0.070 Uiso 1 1 calc R . . . .
C17 C 0.8237(4) 1.8284(3) -0.6259(4) 0.0493(16) Uani 1 1 d . . . . .
H17A H 0.801875 1.845613 -0.582039 0.059 Uiso 1 1 calc R . . . .
H17B H 0.774970 1.829626 -0.640492 0.059 Uiso 1 1 calc R . . . .
C18 C 0.8638(4) 1.8837(3) -0.6845(4) 0.0538(17) Uani 1 1 d . . . . .
H18A H 0.888501 1.864974 -0.727097 0.081 Uiso 1 1 calc GR . . . .
H18B H 0.908621 1.886231 -0.668392 0.081 Uiso 1 1 calc GR . . . .
H18C H 0.820161 1.935787 -0.695990 0.081 Uiso 1 1 calc GR . . . .
C19 C 1.3808(3) 1.0583(3) -0.2866(3) 0.0352(12) Uani 1 1 d . . . . .
C20 C 1.3750(3) 1.0253(3) -0.3348(3) 0.0294(11) Uani 1 1 d . . . . .
C21 C 1.3472(3) 0.9632(3) -0.3060(3) 0.0315(11) Uani 1 1 d . . . . .
H21 H 1.343968 0.939423 -0.336841 0.038 Uiso 1 1 calc R . . . .
C22 C 1.3235(3) 0.9344(3) -0.2318(3) 0.0356(12) Uani 1 1 d . . . . .
H22 H 1.305165 0.891189 -0.213631 0.043 Uiso 1 1 calc R . . . .
C23 C 1.3261(3) 0.9672(3) -0.1850(3) 0.0365(12) Uani 1 1 d . . . . .
C24 C 1.3577(3) 1.0294(3) -0.2125(3) 0.0352(12) Uani 1 1 d . . . . .
C25 C 1.3664(3) 1.0649(3) -0.1685(3) 0.0405(13) Uani 1 1 d . . . . .
H25 H 1.351450 1.047021 -0.118107 0.049 Uiso 1 1 calc R . . . .
C26 C 1.3961(4) 1.1243(3) -0.1985(3) 0.0437(14) Uani 1 1 d . . . . .
H26 H 1.401516 1.148877 -0.169444 0.052 Uiso 1 1 calc R . . . .
C27 C 1.4187(4) 1.1491(3) -0.2725(3) 0.0446(14) Uani 1 1 d . . . . .
H27 H 1.440047 1.190481 -0.292470 0.053 Uiso 1 1 calc R . . . .
C28 C 1.2336(4) 0.9269(3) -0.0847(3) 0.0441(14) Uani 1 1 d . . . . .
H28 H 1.201409 0.932789 -0.116807 0.053 Uiso 1 1 calc R . . . .
C29 C 1.2027(4) 0.9010(4) -0.0083(3) 0.0448(14) Uani 1 1 d . . . . .
C30 C 1.1211(4) 0.8992(4) 0.0172(4) 0.0527(16) Uani 1 1 d . . . . .
H30 H 1.085905 0.913405 -0.015753 0.063 Uiso 1 1 calc R . . . .
C31 C 1.0899(5) 0.8773(4) 0.0889(4) 0.064(2) Uani 1 1 d . . . . .
H31 H 1.033745 0.876458 0.104534 0.077 Uiso 1 1 calc R . . . .
C32 C 1.1382(5) 0.8567(4) 0.1384(4) 0.063(2) Uani 1 1 d . . . . .
C33 C 1.2201(5) 0.8572(5) 0.1134(4) 0.074(2) Uani 1 1 d . . . . .
H33 H 1.255171 0.842011 0.146715 0.089 Uiso 1 1 calc R . . . .
C34 C 1.2523(5) 0.8792(5) 0.0416(4) 0.067(2) Uani 1 1 d . . . . .
H34 H 1.308757 0.879423 0.026072 0.080 Uiso 1 1 calc R . . . .
C35 C 1.1047(6) 0.8304(5) 0.2173(4) 0.088(3) Uani 1 1 d . . . . .
H35A H 1.046383 0.867123 0.229224 0.106 Uiso 1 1 calc R . . . .
H35B H 1.141278 0.830985 0.244478 0.106 Uiso 1 1 calc R . . . .
C36 C 1.1029(7) 0.7489(5) 0.2389(4) 0.125(5) Uani 1 1 d . . . . .
H36A H 1.161349 0.711083 0.235837 0.187 Uiso 1 1 calc DGR . . . .
H36B H 1.074468 0.746032 0.206820 0.187 Uiso 1 1 calc GR . . . .
H36C H 1.071782 0.736959 0.287934 0.187 Uiso 1 1 calc DGR . . . .
C37 C 1.5679(3) 0.8989(3) -0.3051(3) 0.0331(12) Uani 1 1 d . . . . .
C38 C 1.5809(3) 0.9724(3) -0.3324(3) 0.0360(12) Uani 1 1 d . . . . .
C39 C 1.5923(4) 0.9989(3) -0.2847(3) 0.0433(14) Uani 1 1 d . . . . .
H39 H 1.607055 1.044034 -0.301903 0.052 Uiso 1 1 calc R . . . .
C40 C 1.5828(4) 0.9615(3) -0.2120(3) 0.0454(14) Uani 1 1 d . . . . .
H40 H 1.590422 0.982411 -0.180944 0.054 Uiso 1 1 calc R . . . .
C41 C 1.5629(3) 0.8955(3) -0.1837(3) 0.0391(13) Uani 1 1 d . . . . .
C42 C 1.5576(3) 0.8613(3) -0.2311(3) 0.0348(12) Uani 1 1 d . . . . .
C43 C 1.5400(3) 0.7925(3) -0.2085(3) 0.0388(13) Uani 1 1 d . . . . .
H43 H 1.532201 0.765327 -0.159241 0.047 Uiso 1 1 calc R . . . .
C44 C 1.5340(3) 0.7647(3) -0.2569(3) 0.0374(13) Uani 1 1 d . . . . .
H44 H 1.520585 0.719050 -0.241898 0.045 Uiso 1 1 calc R . . . .
C45 C 1.5480(3) 0.8042(3) -0.3289(3) 0.0358(12) Uani 1 1 d . . . . .
H45 H 1.545595 0.783160 -0.362366 0.043 Uiso 1 1 calc R . . . .
C46 C 1.5137(4) 0.8934(4) -0.0643(3) 0.0479(15) Uani 1 1 d . . . . .
H46 H 1.498704 0.948424 -0.079606 0.057 Uiso 1 1 calc R . . . .
C47 C 1.4957(4) 0.8548(4) 0.0123(4) 0.0574(18) Uani 1 1 d . . . . .
C48 C 1.4557(5) 0.8959(5) 0.0621(4) 0.070(2) Uani 1 1 d . . . . .
H48 H 1.441657 0.950750 0.047453 0.083 Uiso 1 1 calc R . . . .
C49 C 1.4355(6) 0.8578(6) 0.1343(5) 0.080(2) Uani 1 1 d . . . . .
H49 H 1.406929 0.887183 0.167989 0.096 Uiso 1 1 calc R . . . .
C50 C 1.4562(8) 0.7798(7) 0.1566(5) 0.116(4) Uani 1 1 d . . . . .
C51 C 1.4968(9) 0.7380(6) 0.1080(5) 0.143(5) Uani 1 1 d . . . . .
H51 H 1.512756 0.682900 0.123370 0.172 Uiso 1 1 calc R . . . .
C52 C 1.5150(7) 0.7759(5) 0.0360(4) 0.098(3) Uani 1 1 d . . . . .
H52 H 1.541495 0.746240 0.002471 0.117 Uiso 1 1 calc R . . . .
C53 C 1.3971(9) 0.7347(8) 0.2424(6) 0.141(5) Uani 1 1 d . U . . .
H53A H 1.345953 0.771513 0.264686 0.169 Uiso 1 1 calc R . . . .
H53B H 1.387141 0.688889 0.243379 0.169 Uiso 1 1 calc R . . . .
C54 C 1.4734(8) 0.7187(9) 0.2606(9) 0.168(6) Uani 1 1 d . U . . .
H54A H 1.481753 0.767618 0.250425 0.252 Uiso 1 1 calc GR . . . .
H54B H 1.520565 0.685840 0.232606 0.252 Uiso 1 1 calc GR . . . .
H54C H 1.471533 0.691386 0.311446 0.252 Uiso 1 1 calc GR . . . .
C55 C 1.6824(5) 1.1865(6) -0.3984(4) 0.090(3) Uani 1 1 d . . . . .
H55A H 1.683784 1.142183 -0.355618 0.134 Uiso 1 1 calc GR . . . .
H55B H 1.657586 1.234858 -0.384350 0.134 Uiso 1 1 calc GR . . . .
H55C H 1.740544 1.180244 -0.425130 0.134 Uiso 1 1 calc GR . . . .
C56 C 1.6289(4) 1.1897(4) -0.4447(3) 0.0456(15) Uani 1 1 d . . . . .
C57 C 1.6572(4) 1.2063(4) -0.5177(4) 0.0503(16) Uani 1 1 d . . . . .
H57 H 1.709891 1.214479 -0.535651 0.060 Uiso 1 1 calc R . . . .
C58 C 1.6145(4) 1.2122(3) -0.5675(3) 0.0404(13) Uani 1 1 d . . . . .
C59 C 1.6501(4) 1.2340(4) -0.6466(3) 0.0552(17) Uani 1 1 d . . . . .
H59A H 1.610363 1.283771 -0.670129 0.083 Uiso 1 1 calc GR . . . .
H59B H 1.658022 1.193450 -0.666798 0.083 Uiso 1 1 calc GR . . . .
H59C H 1.705082 1.239046 -0.653978 0.083 Uiso 1 1 calc GR . . . .
C60 C 1.8229(4) 1.0424(4) -0.6114(3) 0.0482(15) Uani 1 1 d . . . . .
H60A H 1.803301 1.090580 -0.598128 0.072 Uiso 1 1 calc GR . . . .
H60B H 1.804289 1.053954 -0.655659 0.072 Uiso 1 1 calc GR . . . .
H60C H 1.885168 1.019409 -0.618627 0.072 Uiso 1 1 calc GR . . . .
C61 C 1.7857(3) 0.9857(3) -0.5529(3) 0.0370(12) Uani 1 1 d . . . . .
C62 C 1.8370(3) 0.9240(3) -0.5058(3) 0.0414(13) Uani 1 1 d . . . . .
H62 H 1.894350 0.919468 -0.512476 0.050 Uiso 1 1 calc R . . . .
C63 C 1.8085(3) 0.8697(3) -0.4502(3) 0.0379(13) Uani 1 1 d . . . . .
C64 C 1.8686(3) 0.8044(4) -0.4017(3) 0.0500(16) Uani 1 1 d . . . . .
H64A H 1.877436 0.754115 -0.406674 0.075 Uiso 1 1 calc GR . . . .
H64B H 1.843725 0.805361 -0.352149 0.075 Uiso 1 1 calc GR . . . .
H64C H 1.923388 0.811623 -0.415207 0.075 Uiso 1 1 calc GR . . . .
C65 C 1.1253(3) 0.4515(3) 0.1583(3) 0.0304(11) Uani 1 1 d . . . . .
C66 C 1.0662(3) 0.5302(3) 0.1492(3) 0.0310(11) Uani 1 1 d . . . . .
C67 C 1.0710(3) 0.5759(3) 0.1826(3) 0.0344(12) Uani 1 1 d . . . . .
H67 H 1.029543 0.626679 0.180348 0.041 Uiso 1 1 calc R . . . .
C68 C 1.1374(3) 0.5475(3) 0.2201(3) 0.0369(12) Uani 1 1 d . . . . .
H68 H 1.139477 0.579941 0.243026 0.044 Uiso 1 1 calc R . . . .
C69 C 1.1994(3) 0.4747(3) 0.2249(3) 0.0358(12) Uani 1 1 d . . . . .
C70 C 1.1921(3) 0.4236(3) 0.1970(3) 0.0339(12) Uani 1 1 d . . . . .
C71 C 1.2492(3) 0.3458(3) 0.2016(3) 0.0419(14) Uani 1 1 d . . . . .
H71 H 1.295391 0.324766 0.225814 0.050 Uiso 1 1 calc R . . . .
C72 C 1.2382(4) 0.3014(3) 0.1716(3) 0.0477(15) Uani 1 1 d . . . . .
H72 H 1.276691 0.249395 0.174365 0.057 Uiso 1 1 calc R . . . .
C73 C 1.1687(3) 0.3334(3) 0.1360(3) 0.0367(12) Uani 1 1 d . . . . .
H73 H 1.161502 0.301748 0.115152 0.044 Uiso 1 1 calc R . . . .
C74 C 1.3083(4) 0.4930(3) 0.2443(3) 0.0470(15) Uani 1 1 d . . . . .
H74 H 1.291989 0.541504 0.209136 0.056 Uiso 1 1 calc R . . . .
C75 C 1.3776(4) 0.4747(3) 0.2800(3) 0.0438(14) Uani 1 1 d . . . . .
C76 C 1.3957(4) 0.4128(3) 0.3394(3) 0.0428(14) Uani 1 1 d . . . . .
H76 H 1.365258 0.378223 0.357093 0.051 Uiso 1 1 calc R . . . .
C77 C 1.4580(4) 0.4005(4) 0.3736(4) 0.0507(16) Uani 1 1 d . . . . .
H77 H 1.469557 0.357364 0.414665 0.061 Uiso 1 1 calc R . . . .
C78 C 1.5043(4) 0.4496(4) 0.3494(4) 0.0595(18) Uani 1 1 d . . . . .
C79 C 1.4872(4) 0.5104(4) 0.2884(4) 0.066(2) Uani 1 1 d . . . . .
H79 H 1.519100 0.543810 0.269627 0.079 Uiso 1 1 calc R . . . .
C80 C 1.4244(4) 0.5236(4) 0.2540(4) 0.0595(18) Uani 1 1 d . . . . .
H80 H 1.413156 0.566244 0.212519 0.071 Uiso 1 1 calc R . . . .
C81 C 1.5708(5) 0.4359(5) 0.3883(5) 0.087(3) Uani 1 1 d D . . . .
H81A H 1.605116 0.468770 0.358088 0.105 Uiso 0.49(2) 1 calc R . P A 1
H81B H 1.609572 0.380733 0.396033 0.105 Uiso 0.49(2) 1 calc R . P A 1
H81C H 1.610033 0.380918 0.395379 0.105 Uiso 0.51(2) 1 calc R . P A 2
H81D H 1.542506 0.444205 0.435897 0.105 Uiso 0.51(2) 1 calc R . P A 2
C82 C 1.5327(13) 0.4540(17) 0.4602(10) 0.141(11) Uani 0.49(2) 1 d D U P A 1
H82A H 1.491723 0.507605 0.453256 0.212 Uiso 0.49(2) 1 calc GR . P A 1
H82B H 1.578275 0.448224 0.481259 0.212 Uiso 0.49(2) 1 calc GR . P A 1
H82C H 1.503711 0.417888 0.492140 0.212 Uiso 0.49(2) 1 calc GR . P A 1
C82' C 1.6227(16) 0.4890(15) 0.3489(13) 0.174(13) Uani 0.51(2) 1 d D U P A 2
H82D H 1.642062 0.488517 0.298887 0.262 Uiso 0.51(2) 1 calc GR . P A 2
H82E H 1.672140 0.470210 0.371059 0.262 Uiso 0.51(2) 1 calc GR . P A 2
H82F H 1.587096 0.542190 0.351576 0.262 Uiso 0.51(2) 1 calc GR . P A 2
C83 C 0.9926(3) 0.8025(3) -0.1505(3) 0.0408(13) Uani 1 1 d . . . . .
C84 C 0.9953(3) 0.7386(3) -0.1689(3) 0.0351(12) Uani 1 1 d . . . . .
C85 C 0.9904(4) 0.7499(4) -0.2376(3) 0.0499(16) Uani 1 1 d . . . . .
H85 H 0.992637 0.708283 -0.251294 0.060 Uiso 1 1 calc R . . . .
C86 C 0.9820(5) 0.8228(4) -0.2875(4) 0.0609(19) Uani 1 1 d . . . . .
H86 H 0.979758 0.828770 -0.334875 0.073 Uiso 1 1 calc R . . . .
C87 C 0.9768(4) 0.8867(4) -0.2714(3) 0.0467(15) Uani 1 1 d . . . . .
C88 C 0.9836(4) 0.8757(3) -0.2014(3) 0.0456(14) Uani 1 1 d . . . . .
C89 C 0.9797(5) 0.9360(4) -0.1780(4) 0.069(2) Uani 1 1 d . . . . .
H89 H 0.973817 0.986218 -0.210447 0.082 Uiso 1 1 calc R . . . .
C90 C 0.9843(7) 0.9226(4) -0.1113(4) 0.092(3) Uani 1 1 d . . . . .
H90 H 0.980947 0.963126 -0.095509 0.110 Uiso 1 1 calc R . . . .
C91 C 0.9941(6) 0.8478(4) -0.0639(4) 0.070(2) Uani 1 1 d . . . . .
H91 H 0.996728 0.839815 -0.016122 0.084 Uiso 1 1 calc R . . . .
C92 C 0.9334(5) 0.9841(4) -0.3730(3) 0.0560(17) Uani 1 1 d . . . . .
H92 H 0.918323 0.948914 -0.382817 0.067 Uiso 1 1 calc R . . . .
C93 C 0.9204(4) 1.0631(4) -0.4222(3) 0.0496(15) Uani 1 1 d . . . . .
C94 C 0.9025(5) 1.0801(4) -0.4882(4) 0.0622(19) Uani 1 1 d . . . . .
H94 H 0.898353 1.041013 -0.501438 0.075 Uiso 1 1 calc R . . . .
C95 C 0.8903(5) 1.1547(4) -0.5359(4) 0.0620(19) Uani 1 1 d . . . . .
H95 H 0.879313 1.165100 -0.581591 0.074 Uiso 1 1 calc R . . . .
C96 C 0.8939(4) 1.2121(4) -0.5180(4) 0.0526(17) Uani 1 1 d . . . . .
C97 C 0.9102(4) 1.1946(4) -0.4511(4) 0.0532(16) Uani 1 1 d . . . . .
H97 H 0.911465 1.234585 -0.437243 0.064 Uiso 1 1 calc R . . . .
C98 C 0.9244(4) 1.1217(3) -0.4039(3) 0.0478(15) Uani 1 1 d . . . . .
H98 H 0.936925 1.111518 -0.358895 0.057 Uiso 1 1 calc R . . . .
C99 C 0.8825(5) 1.2927(4) -0.5684(4) 0.072(2) Uani 1 1 d D . . . .
H99A H 0.869466 1.328786 -0.540527 0.087 Uiso 0.612(17) 1 calc R . P B 3
H99B H 0.936963 1.291656 -0.601962 0.087 Uiso 0.612(17) 1 calc R . P B 3
H99C H 0.895764 1.290036 -0.618030 0.087 Uiso 0.388(17) 1 calc R . P B 8
H99D H 0.923086 1.311796 -0.563802 0.087 Uiso 0.388(17) 1 calc R . P B 8
C100 C 0.8135(8) 1.3242(8) -0.6107(7) 0.078(5) Uani 0.612(17) 1 d D U P B 3
H10A H 0.826374 1.289724 -0.639598 0.117 Uiso 0.612(17) 1 calc GR . P B 3
H10B H 0.810371 1.376405 -0.642065 0.117 Uiso 0.612(17) 1 calc GR . P B 3
H10C H 0.758826 1.327186 -0.578182 0.117 Uiso 0.612(17) 1 calc GR . P B 3
C10' C 0.7905(9) 1.3511(11) -0.5534(15) 0.100(8) Uani 0.388(17) 1 d D U P B 8
H10D H 0.750078 1.324014 -0.537258 0.150 Uiso 0.388(17) 1 calc DGR . P B 8
H10E H 0.777462 1.393163 -0.597141 0.150 Uiso 0.388(17) 1 calc GR . P B 8
H10F H 0.785758 1.373108 -0.516336 0.150 Uiso 0.388(17) 1 calc DGR . P B 8
C101 C 1.2000(3) 0.5787(3) 0.0111(3) 0.0295(11) Uani 1 1 d . . . . .
C102 C 1.1858(3) 0.5328(3) -0.0200(3) 0.0318(11) Uani 1 1 d . . . . .
C103 C 1.2501(3) 0.4623(3) -0.0258(3) 0.0401(13) Uani 1 1 d . . . . .
H103 H 1.243707 0.431665 -0.048309 0.048 Uiso 1 1 calc R . . . .
C104 C 1.3246(3) 0.4357(3) 0.0011(3) 0.0460(15) Uani 1 1 d . . . . .
H104 H 1.366040 0.386008 -0.001456 0.055 Uiso 1 1 calc R . . . .
C105 C 1.3398(3) 0.4788(3) 0.0310(3) 0.0360(12) Uani 1 1 d . . . . .
C106 C 1.2765(3) 0.5531(3) 0.0354(3) 0.0328(12) Uani 1 1 d . . . . .
C107 C 1.2871(3) 0.6040(3) 0.0612(3) 0.0359(12) Uani 1 1 d . . . . .
H107 H 1.338704 0.589806 0.076214 0.043 Uiso 1 1 calc R . . . .
C108 C 1.2234(3) 0.6742(3) 0.0648(3) 0.0377(12) Uani 1 1 d . . . . .
H108 H 1.230410 0.709293 0.081474 0.045 Uiso 1 1 calc R . . . .
C109 C 1.1478(3) 0.6928(3) 0.0432(3) 0.0376(13) Uani 1 1 d . . . . .
H109 H 1.103048 0.740528 0.047709 0.045 Uiso 1 1 calc R . . . .
C110 C 1.4735(3) 0.3932(3) 0.0599(3) 0.0427(14) Uani 1 1 d . . . . .
H110 H 1.472363 0.358961 0.038490 0.051 Uiso 1 1 calc R . . . .
C111 C 1.5478(3) 0.3705(4) 0.0914(3) 0.0444(15) Uani 1 1 d . . . . .
C112 C 1.6150(4) 0.2993(4) 0.0909(3) 0.0517(16) Uani 1 1 d . . . . .
H112 H 1.612604 0.264163 0.071231 0.062 Uiso 1 1 calc R . . . .
C113 C 1.6860(4) 0.2803(4) 0.1194(3) 0.0540(18) Uani 1 1 d . . . . .
H113 H 1.731321 0.231876 0.118567 0.065 Uiso 1 1 calc R . . . .
C114 C 1.6922(4) 0.3288(4) 0.1484(3) 0.0511(17) Uani 1 1 d . . . . .
C115 C 1.6246(4) 0.3977(4) 0.1501(4) 0.0597(18) Uani 1 1 d . . . . .
H115 H 1.626697 0.431892 0.171195 0.072 Uiso 1 1 calc R . . . .
C116 C 1.5538(4) 0.4187(4) 0.1221(4) 0.0569(18) Uani 1 1 d . . . . .
H116 H 1.508534 0.466908 0.124003 0.068 Uiso 1 1 calc R . . . .
C117 C 1.7730(4) 0.3053(5) 0.1753(4) 0.065(2) Uani 1 1 d . . . . .
H11A H 1.821664 0.300452 0.134810 0.078 Uiso 1 1 calc R . . . .
H11B H 1.783041 0.253340 0.210504 0.078 Uiso 1 1 calc R . . . .
C118 C 1.7714(5) 0.3635(6) 0.2109(4) 0.089(3) Uani 1 1 d . . . . .
H11C H 1.724697 0.367395 0.252152 0.133 Uiso 1 1 calc GR . . . .
H11D H 1.762748 0.414952 0.176232 0.133 Uiso 1 1 calc GR . . . .
H11E H 1.825596 0.344433 0.226404 0.133 Uiso 1 1 calc GR . . . .
C119 C 0.8719(5) 0.8170(7) 0.1534(6) 0.121(5) Uani 1 1 d . . . . .
H11F H 0.894416 0.859303 0.129963 0.182 Uiso 1 1 calc GR . . . .
H11G H 0.905919 0.776989 0.189006 0.182 Uiso 1 1 calc GR . . . .
H11H H 0.812554 0.837612 0.176849 0.182 Uiso 1 1 calc GR . . . .
C120 C 0.8763(4) 0.7812(6) 0.0980(5) 0.085(3) Uani 1 1 d . . . . .
C121 C 0.8056(7) 0.8085(7) 0.0685(6) 0.132(4) Uani 1 1 d . U . . .
H121 H 0.758390 0.850848 0.082046 0.159 Uiso 1 1 calc R . . . .
C122 C 0.7968(6) 0.7794(6) 0.0203(6) 0.106(3) Uani 1 1 d . U . . .
C123 C 0.7119(7) 0.8117(10) -0.0041(9) 0.209(7) Uani 1 1 d . U . . .
H12A H 0.715962 0.783491 -0.035856 0.313 Uiso 1 1 calc GR . . . .
H12B H 0.698508 0.867201 -0.029609 0.313 Uiso 1 1 calc DGR . . . .
H12C H 0.666864 0.805279 0.037532 0.313 Uiso 1 1 calc GR . . . .
C124 C 1.0395(4) 0.5562(4) -0.3275(3) 0.0523(16) Uani 1 1 d . . . . .
H12D H 1.021777 0.612995 -0.346640 0.078 Uiso 1 1 calc GR . . . .
H12E H 0.989401 0.541003 -0.311227 0.078 Uiso 1 1 calc GR . . . .
H12F H 1.079043 0.531775 -0.364787 0.078 Uiso 1 1 calc GR . . . .
C125 C 1.0831(4) 0.5299(4) -0.2657(3) 0.0429(14) Uani 1 1 d . . . . .
C126 C 1.1545(4) 0.4644(5) -0.2571(4) 0.065(2) Uani 1 1 d . . . . .
H126 H 1.178404 0.438973 -0.293755 0.078 Uiso 1 1 calc R . . . .
C127 C 1.1949(4) 0.4319(5) -0.1988(4) 0.070(2) Uani 1 1 d . . . . .
C128 C 1.2772(7) 0.3624(8) -0.1972(6) 0.164(7) Uani 1 1 d . . . . .
H12G H 1.265219 0.314909 -0.167844 0.247 Uiso 1 1 calc GR . . . .
H12H H 1.315812 0.368829 -0.176848 0.247 Uiso 1 1 calc GR . . . .
H12I H 1.303922 0.358312 -0.245786 0.247 Uiso 1 1 calc GR . . . .
N13 N 0.7571(7) 1.0418(8) -0.2255(7) 0.150(4) Uani 1 1 d . U . . .
C129 C 0.7643(10) 0.9803(11) -0.2126(10) 0.163(5) Uani 1 1 d . U . . .
C130 C 0.7772(12) 0.8933(11) -0.1918(12) 0.251(8) Uani 1 1 d . U . . .
H13A H 0.736370 0.887419 -0.210077 0.376 Uiso 1 1 calc GR . . . .
H13B H 0.768065 0.872587 -0.139723 0.376 Uiso 1 1 calc DGR . . . .
H13C H 0.835302 0.864540 -0.212244 0.376 Uiso 1 1 calc GR . . . .
O1AA O 1.3030(9) 0.6123(6) 0.4565(6) 0.203(5) Uani 1 1 d D U . . .
H1AA H 1.322436 0.648445 0.435524 0.304 Uiso 1 1 calc DGR . . . .
C0AA C 1.2353(6) 0.6577(7) 0.3373(6) 0.141(5) Uani 1 1 d D U . . .
H0AA H 1.261991 0.635330 0.296850 0.211 Uiso 1 1 calc DGR . . . .
H0AB H 1.245780 0.705989 0.325438 0.211 Uiso 1 1 calc GR . . . .
H0AC H 1.173846 0.669057 0.347511 0.211 Uiso 1 1 calc DGR . . . .
C2AA C 1.2747(10) 0.5976(9) 0.4050(8) 0.173(6) Uani 1 1 d D U . . .
H2AA H 1.232386 0.572574 0.434066 0.208 Uiso 1 1 calc R . . . .
H2AB H 1.324741 0.556668 0.386795 0.208 Uiso 1 1 calc R . . . .

loop_
_atom_site_aniso_label
_atom_site_aniso_U_11
_atom_site_aniso_U_22
_atom_site_aniso_U_33
_atom_site_aniso_U_23
_atom_site_aniso_U_13
_atom_site_aniso_U_12
Ho1 0.02210(11) 0.02211(11) 0.04239(15) -0.00574(10) -0.00879(9) -0.00599(9)
Ho2 0.01898(11) 0.02145(11) 0.04223(15) -0.00665(10) -0.00826(9) -0.00382(9)
Ho3 0.02554(11) 0.02599(12) 0.03162(13) -0.00868(10) -0.00928(9) -0.00403(9)
Ho4 0.02654(11) 0.02839(12) 0.02898(13) -0.00852(10) -0.00622(9) -0.00793(9)
O1 0.0241(16) 0.0198(17) 0.046(2) -0.0075(15) -0.0110(15) -0.0024(14)
O2 0.0250(17) 0.0304(19) 0.041(2) -0.0078(16) -0.0069(15) -0.0091(15)
O3 0.0305(18) 0.0246(18) 0.047(2) -0.0076(16) -0.0155(16) -0.0051(15)
O4 0.0303(19) 0.040(2) 0.051(2) -0.0164(19) -0.0038(17) -0.0147(17)
O5 0.0334(19) 0.032(2) 0.043(2) -0.0045(17) -0.0066(16) -0.0135(16)
O6 0.0263(18) 0.035(2) 0.048(2) -0.0099(17) -0.0088(16) -0.0110(15)
O7 0.0221(17) 0.0286(19) 0.049(2) -0.0087(16) -0.0083(15) -0.0060(14)
O8 0.0235(16) 0.0215(17) 0.040(2) -0.0046(15) -0.0063(14) -0.0066(14)
O9 0.0280(17) 0.0266(18) 0.0321(19) -0.0074(15) -0.0107(14) -0.0050(14)
O10 0.0377(19) 0.0285(19) 0.0299(19) -0.0061(15) -0.0094(15) -0.0115(16)
O11 0.0257(17) 0.037(2) 0.038(2) -0.0173(17) -0.0066(15) -0.0080(15)
O12 0.037(2) 0.031(2) 0.043(2) -0.0140(17) -0.0158(17) -0.0005(16)
O13 0.033(2) 0.052(3) 0.056(3) -0.030(2) -0.0147(18) 0.0005(18)
O14 0.048(2) 0.038(2) 0.031(2) -0.0094(17) -0.0049(17) -0.0185(18)
O15 0.032(2) 0.063(3) 0.047(2) -0.029(2) -0.0012(17) -0.0093(19)
O16 0.0214(16) 0.0315(19) 0.037(2) -0.0113(16) -0.0072(14) -0.0052(14)
N1 0.038(2) 0.028(2) 0.040(3) -0.008(2) -0.009(2) -0.0108(19)
N2 0.033(2) 0.024(2) 0.051(3) -0.009(2) -0.010(2) -0.0010(19)
N3 0.031(2) 0.037(3) 0.044(3) -0.012(2) -0.0128(19) -0.010(2)
N4 0.035(2) 0.043(3) 0.044(3) -0.010(2) -0.005(2) -0.014(2)
N5 0.0210(19) 0.024(2) 0.043(3) -0.0095(19) -0.0072(17) -0.0027(16)
N6 0.041(3) 0.042(3) 0.048(3) -0.016(2) -0.015(2) -0.004(2)
N7 0.031(2) 0.026(2) 0.037(2) -0.0054(19) -0.0144(18) -0.0062(18)
N8 0.039(2) 0.037(3) 0.041(3) -0.005(2) -0.017(2) -0.015(2)
N9 0.061(3) 0.027(2) 0.047(3) -0.009(2) -0.025(2) -0.010(2)
N10 0.063(3) 0.043(3) 0.045(3) 0.000(2) -0.019(3) -0.023(3)
N11 0.033(2) 0.030(2) 0.033(2) -0.0067(19) -0.0073(18) -0.0120(19)
N12 0.027(2) 0.041(3) 0.054(3) -0.012(2) -0.010(2) -0.009(2)
C1 0.027(2) 0.026(3) 0.038(3) -0.006(2) -0.006(2) -0.006(2)
C2 0.023(2) 0.025(3) 0.044(3) -0.011(2) -0.004(2) -0.006(2)
C3 0.024(2) 0.026(3) 0.055(4) -0.011(2) -0.013(2) -0.005(2)
C4 0.035(3) 0.027(3) 0.051(4) -0.006(2) -0.016(2) -0.007(2)
C5 0.033(3) 0.024(3) 0.041(3) -0.003(2) -0.008(2) -0.004(2)
C6 0.034(3) 0.027(3) 0.042(3) -0.008(2) -0.008(2) -0.007(2)
C7 0.049(3) 0.028(3) 0.051(4) -0.014(3) -0.013(3) 0.000(3)
C8 0.062(4) 0.033(3) 0.050(4) -0.014(3) -0.023(3) -0.004(3)
C9 0.049(3) 0.032(3) 0.056(4) -0.010(3) -0.023(3) -0.004(3)
C10 0.054(4) 0.025(3) 0.063(4) -0.012(3) -0.028(3) 0.001(3)
C11 0.037(3) 0.027(3) 0.051(4) -0.010(3) -0.013(3) -0.002(2)
C12 0.036(3) 0.036(3) 0.050(4) -0.011(3) -0.013(3) -0.004(2)
C13 0.040(3) 0.035(3) 0.064(4) -0.024(3) -0.015(3) -0.001(3)
C14 0.031(3) 0.033(3) 0.051(4) -0.012(3) -0.006(2) -0.001(2)
C15 0.050(4) 0.040(3) 0.073(5) -0.020(3) -0.035(3) 0.004(3)
C16 0.063(4) 0.030(3) 0.087(5) -0.025(3) -0.039(4) 0.004(3)
C17 0.035(3) 0.033(3) 0.075(5) -0.018(3) -0.018(3) 0.001(2)
C18 0.044(3) 0.029(3) 0.075(5) -0.016(3) -0.018(3) 0.005(3)
C19 0.022(2) 0.028(3) 0.048(3) -0.006(2) -0.010(2) -0.002(2)
C20 0.017(2) 0.027(3) 0.038(3) -0.009(2) -0.0058(19) -0.0025(19)
C21 0.027(2) 0.029(3) 0.038(3) -0.010(2) -0.009(2) -0.006(2)
C22 0.026(2) 0.032(3) 0.042(3) -0.004(2) -0.007(2) -0.010(2)
C23 0.027(3) 0.034(3) 0.040(3) -0.008(2) -0.006(2) -0.007(2)
C24 0.021(2) 0.036(3) 0.046(3) -0.015(3) -0.007(2) -0.004(2)
C25 0.030(3) 0.043(3) 0.041(3) -0.011(3) -0.006(2) -0.008(2)
C26 0.044(3) 0.042(3) 0.049(4) -0.015(3) -0.012(3) -0.014(3)
C27 0.040(3) 0.036(3) 0.057(4) -0.009(3) -0.011(3) -0.014(3)
C28 0.042(3) 0.045(3) 0.048(4) -0.016(3) -0.008(3) -0.014(3)
C29 0.045(3) 0.044(3) 0.056(4) -0.021(3) -0.002(3) -0.024(3)
C30 0.048(4) 0.051(4) 0.060(4) -0.018(3) 0.003(3) -0.027(3)
C31 0.058(4) 0.057(4) 0.075(5) -0.026(4) 0.017(4) -0.032(4)
C32 0.079(5) 0.048(4) 0.058(5) -0.021(3) 0.023(4) -0.038(4)
C33 0.083(6) 0.097(6) 0.047(4) -0.020(4) -0.005(4) -0.042(5)
C34 0.069(5) 0.096(6) 0.045(4) -0.013(4) -0.004(3) -0.049(5)
C35 0.116(7) 0.068(5) 0.069(5) -0.026(4) 0.027(5) -0.047(5)
C36 0.183(11) 0.066(6) 0.076(6) -0.010(5) 0.046(7) -0.057(7)
C37 0.021(2) 0.029(3) 0.044(3) -0.011(2) -0.008(2) -0.002(2)
C38 0.025(2) 0.027(3) 0.053(4) -0.009(2) -0.014(2) -0.004(2)
C39 0.042(3) 0.032(3) 0.059(4) -0.005(3) -0.027(3) -0.010(2)
C40 0.046(3) 0.036(3) 0.060(4) -0.015(3) -0.026(3) -0.007(3)
C41 0.032(3) 0.031(3) 0.053(4) -0.012(3) -0.020(2) -0.001(2)
C42 0.021(2) 0.028(3) 0.049(3) -0.011(2) -0.011(2) 0.000(2)
C43 0.032(3) 0.035(3) 0.043(3) -0.005(3) -0.013(2) -0.007(2)
C44 0.036(3) 0.029(3) 0.046(3) -0.006(2) -0.007(2) -0.014(2)
C45 0.028(3) 0.028(3) 0.044(3) -0.011(2) -0.005(2) -0.004(2)
C46 0.041(3) 0.045(4) 0.059(4) -0.019(3) -0.015(3) -0.009(3)
C47 0.052(4) 0.061(4) 0.068(5) -0.036(4) -0.012(3) -0.011(3)
C48 0.058(4) 0.087(6) 0.084(6) -0.048(5) -0.008(4) -0.027(4)
C49 0.089(6) 0.108(7) 0.063(5) -0.053(5) 0.004(4) -0.040(6)
C50 0.178(11) 0.088(7) 0.054(6) -0.030(5) 0.000(6) -0.031(7)
C51 0.240(15) 0.071(7) 0.054(6) -0.015(5) 0.005(7) -0.024(8)
C52 0.138(9) 0.071(6) 0.054(5) -0.026(4) -0.003(5) -0.014(6)
C53 0.177(9) 0.139(8) 0.122(7) -0.070(6) -0.067(6) -0.014(6)
C54 0.123(9) 0.189(12) 0.228(13) -0.109(11) 0.035(9) -0.092(9)
C55 0.066(5) 0.166(10) 0.080(6) -0.055(6) 0.005(4) -0.075(6)
C56 0.038(3) 0.054(4) 0.055(4) -0.027(3) -0.002(3) -0.021(3)
C57 0.042(3) 0.059(4) 0.064(4) -0.025(3) 0.001(3) -0.032(3)
C58 0.040(3) 0.030(3) 0.051(4) -0.011(3) -0.004(3) -0.015(2)
C59 0.055(4) 0.059(4) 0.057(4) -0.017(3) 0.002(3) -0.034(3)
C60 0.038(3) 0.048(4) 0.062(4) -0.014(3) -0.008(3) -0.020(3)
C61 0.030(3) 0.040(3) 0.051(3) -0.019(3) -0.004(2) -0.018(2)
C62 0.027(3) 0.038(3) 0.059(4) -0.013(3) -0.008(2) -0.012(2)
C63 0.028(3) 0.034(3) 0.052(4) -0.017(3) -0.013(2) -0.005(2)
C64 0.031(3) 0.048(4) 0.067(4) -0.003(3) -0.025(3) -0.011(3)
C65 0.030(2) 0.032(3) 0.025(3) 0.000(2) -0.009(2) -0.011(2)
C66 0.028(2) 0.032(3) 0.034(3) -0.006(2) -0.006(2) -0.013(2)
C67 0.038(3) 0.028(3) 0.036(3) -0.006(2) -0.010(2) -0.010(2)
C68 0.047(3) 0.035(3) 0.033(3) -0.003(2) -0.016(2) -0.019(3)
C69 0.036(3) 0.043(3) 0.031(3) -0.004(2) -0.011(2) -0.018(2)
C70 0.036(3) 0.033(3) 0.032(3) -0.001(2) -0.012(2) -0.014(2)
C71 0.037(3) 0.038(3) 0.050(4) -0.007(3) -0.026(3) -0.005(2)
C72 0.041(3) 0.030(3) 0.065(4) -0.010(3) -0.025(3) 0.001(2)
C73 0.042(3) 0.028(3) 0.043(3) -0.012(2) -0.015(2) -0.009(2)
C74 0.049(3) 0.035(3) 0.049(4) 0.001(3) -0.023(3) -0.009(3)
C75 0.049(3) 0.038(3) 0.051(4) -0.003(3) -0.019(3) -0.023(3)
C76 0.040(3) 0.038(3) 0.050(4) -0.010(3) -0.011(3) -0.014(3)
C77 0.046(3) 0.043(4) 0.061(4) -0.005(3) -0.026(3) -0.010(3)
C78 0.052(4) 0.048(4) 0.085(5) -0.015(4) -0.036(4) -0.011(3)
C79 0.057(4) 0.057(4) 0.100(6) -0.012(4) -0.030(4) -0.032(4)
C80 0.055(4) 0.057(4) 0.066(5) -0.006(3) -0.016(3) -0.026(3)
C81 0.070(5) 0.082(6) 0.131(8) -0.029(6) -0.060(5) -0.016(5)
C82 0.124(16) 0.20(2) 0.159(18) -0.080(14) -0.062(13) -0.054(13)
C82' 0.167(18) 0.18(2) 0.24(2) -0.047(15) -0.104(15) -0.083(15)
C83 0.040(3) 0.036(3) 0.048(4) -0.008(3) -0.019(3) -0.011(2)
C84 0.037(3) 0.032(3) 0.036(3) -0.008(2) -0.010(2) -0.011(2)
C85 0.075(4) 0.040(3) 0.041(4) -0.001(3) -0.016(3) -0.031(3)
C86 0.102(6) 0.049(4) 0.042(4) -0.003(3) -0.028(4) -0.034(4)
C87 0.056(4) 0.043(3) 0.043(4) -0.002(3) -0.018(3) -0.022(3)
C88 0.056(4) 0.039(3) 0.042(3) -0.004(3) -0.022(3) -0.015(3)
C89 0.120(7) 0.034(3) 0.072(5) 0.005(3) -0.058(5) -0.034(4)
C90 0.184(10) 0.035(4) 0.082(6) 0.008(4) -0.087(6) -0.039(5)
C91 0.127(7) 0.036(4) 0.059(5) -0.005(3) -0.054(5) -0.021(4)
C92 0.081(5) 0.046(4) 0.052(4) 0.001(3) -0.030(4) -0.032(4)
C93 0.061(4) 0.042(3) 0.050(4) -0.003(3) -0.023(3) -0.022(3)
C94 0.090(5) 0.052(4) 0.056(4) -0.005(3) -0.030(4) -0.033(4)
C95 0.073(5) 0.054(4) 0.054(4) 0.003(3) -0.023(4) -0.027(4)
C96 0.045(3) 0.038(3) 0.064(4) 0.007(3) -0.015(3) -0.020(3)
C97 0.047(4) 0.039(3) 0.072(5) -0.009(3) -0.016(3) -0.016(3)
C98 0.049(3) 0.040(3) 0.056(4) -0.005(3) -0.017(3) -0.020(3)
C99 0.068(5) 0.050(4) 0.082(5) 0.010(4) -0.016(4) -0.029(4)
C100 0.083(8) 0.069(8) 0.076(9) 0.036(6) -0.045(7) -0.049(7)
C10' 0.091(11) 0.075(11) 0.113(13) 0.017(10) -0.036(11) -0.036(9)
C101 0.027(2) 0.032(3) 0.028(3) -0.005(2) -0.003(2) -0.013(2)
C102 0.026(2) 0.035(3) 0.031(3) -0.005(2) -0.003(2) -0.014(2)
C103 0.032(3) 0.039(3) 0.052(4) -0.016(3) -0.010(2) -0.011(2)
C104 0.028(3) 0.035(3) 0.066(4) -0.015(3) -0.010(3) -0.001(2)
C105 0.027(3) 0.038(3) 0.041(3) -0.009(2) -0.006(2) -0.012(2)
C106 0.028(3) 0.031(3) 0.034(3) -0.006(2) -0.003(2) -0.011(2)
C107 0.029(3) 0.039(3) 0.039(3) -0.005(2) -0.008(2) -0.015(2)
C108 0.037(3) 0.035(3) 0.044(3) -0.012(3) -0.008(2) -0.014(2)
C109 0.032(3) 0.032(3) 0.046(3) -0.009(3) -0.008(2) -0.010(2)
C110 0.034(3) 0.039(3) 0.049(4) -0.007(3) -0.008(3) -0.013(3)
C111 0.032(3) 0.045(3) 0.041(3) 0.002(3) -0.004(2) -0.014(3)
C112 0.035(3) 0.048(4) 0.059(4) -0.006(3) -0.005(3) -0.013(3)
C113 0.034(3) 0.043(4) 0.057(4) 0.008(3) -0.009(3) -0.006(3)
C114 0.037(3) 0.068(4) 0.035(3) 0.004(3) -0.007(2) -0.022(3)
C115 0.041(3) 0.069(5) 0.063(4) -0.020(4) -0.018(3) -0.008(3)
C116 0.034(3) 0.064(4) 0.062(4) -0.019(4) -0.009(3) -0.008(3)
C117 0.036(3) 0.097(6) 0.045(4) -0.003(4) -0.012(3) -0.019(4)
C118 0.050(4) 0.133(8) 0.072(5) 0.001(5) -0.022(4) -0.039(5)
C119 0.059(5) 0.172(10) 0.154(9) -0.136(9) -0.043(6) 0.032(6)
C120 0.042(4) 0.126(7) 0.098(6) -0.085(6) -0.028(4) 0.017(4)
C121 0.089(6) 0.167(8) 0.159(7) -0.122(7) -0.047(5) 0.020(5)
C122 0.067(5) 0.139(7) 0.127(6) -0.094(6) -0.045(5) 0.016(5)
C123 0.092(7) 0.286(15) 0.283(14) -0.212(12) -0.113(9) 0.069(8)
C124 0.073(4) 0.056(4) 0.034(3) -0.011(3) -0.006(3) -0.032(4)
C125 0.050(3) 0.050(4) 0.034(3) -0.013(3) 0.002(3) -0.028(3)
C126 0.056(4) 0.087(6) 0.051(4) -0.045(4) 0.000(3) -0.010(4)
C127 0.047(4) 0.083(6) 0.061(5) -0.040(4) 0.002(3) 0.001(4)
C128 0.104(8) 0.212(14) 0.107(8) -0.112(9) -0.048(6) 0.082(8)
N13 0.113(7) 0.149(8) 0.200(9) -0.083(8) -0.006(6) -0.045(7)
C129 0.116(7) 0.160(8) 0.218(9) -0.041(7) -0.027(6) -0.067(7)
C130 0.190(11) 0.170(9) 0.335(14) -0.024(11) -0.027(11) -0.069(10)
O1AA 0.288(12) 0.116(7) 0.222(10) -0.054(7) -0.068(9) -0.068(8)
C0AA 0.067(6) 0.155(10) 0.153(10) -0.064(8) 0.006(6) 0.002(6)
C2AA 0.175(9) 0.154(9) 0.158(9) -0.037(7) -0.003(7) -0.056(7)

loop_
_atom_type_symbol
_atom_type_description
_atom_type_scat_dispersion_real
_atom_type_scat_dispersion_imag
_atom_type_scat_source
C C 0.0033 0.0016 'International Tables Vol C Tables 4.2.6.8 and 6.1.1.4'
H H 0.0000 0.0000 'International Tables Vol C Tables 4.2.6.8 and 6.1.1.4'
Ho Ho -0.2175 4.6783 'International Tables Vol C Tables 4.2.6.8 and 6.1.1.4'
N N 0.0061 0.0033 'International Tables Vol C Tables 4.2.6.8 and 6.1.1.4'
O O 0.0106 0.0060 'International Tables Vol C Tables 4.2.6.8 and 6.1.1.4'

loop_
_geom_angle_atom_site_label_1
_geom_angle_atom_site_label_2
_geom_angle_atom_site_label_3
_geom_angle
_geom_angle_site_symmetry_1
_geom_angle_site_symmetry_3
Ho2 Ho1 Ho2 62.110(11) 2_874 .
O1 Ho1 Ho2 102.03(8) . .
O1 Ho1 Ho2 42.36(8) . 2_874
O1 Ho1 O2 68.16(12) . .
O1 Ho1 O3 134.64(12) . .
O1 Ho1 N1 66.41(13) . .
O1 Ho1 N3 108.96(13) . .
O2 Ho1 Ho2 42.61(9) . 2_874
O2 Ho1 Ho2 69.47(8) . .
O2 Ho1 O3 77.85(11) . .
O2 Ho1 N1 108.57(13) . .
O2 Ho1 N3 66.94(14) . .
O3 Ho1 Ho2 35.88(9) . .
O3 Ho1 Ho2 92.30(8) . 2_874
O3 Ho1 N1 156.68(14) . .
O3 Ho1 N3 82.71(13) . .
O4 Ho1 Ho2 168.30(9) . 2_874
O4 Ho1 Ho2 108.72(9) . .
O4 Ho1 O1 142.05(12) . .
O4 Ho1 O2 143.89(13) . .
O4 Ho1 O3 81.97(13) . .
O4 Ho1 O5 74.83(13) . .
O4 Ho1 N1 80.36(14) . .
O4 Ho1 N3 81.12(14) . .
O5 Ho1 Ho2 91.89(9) . .
O5 Ho1 Ho2 97.48(9) . 2_874
O5 Ho1 O1 82.60(12) . .
O5 Ho1 O2 140.03(13) . .
O5 Ho1 O3 107.85(12) . .
O5 Ho1 N1 82.00(13) . .
O5 Ho1 N3 151.80(14) . .
O8 Ho1 Ho2 33.89(8) . .
O8 Ho1 Ho2 41.42(8) . 2_874
O8 Ho1 O1 72.08(11) . .
O8 Ho1 O2 72.58(12) . .
O8 Ho1 O3 69.63(12) . .
O8 Ho1 O4 126.93(12) . .
O8 Ho1 O5 72.85(12) . .
O8 Ho1 N1 133.60(13) . .
O8 Ho1 N3 134.77(13) . .
N1 Ho1 Ho2 107.64(10) . 2_874
N1 Ho1 Ho2 167.44(10) . .
N3 Ho1 Ho2 109.85(10) . .
N3 Ho1 Ho2 108.38(10) . 2_874
N3 Ho1 N1 79.64(14) . .
Ho1 Ho2 Ho1 117.891(11) 2_874 .
Ho1 Ho2 Ho2 62.799(12) 2_874 2_874
Ho2 Ho2 Ho1 55.093(10) 2_874 .
O1 Ho2 Ho1 153.48(8) 2_874 .
O1 Ho2 Ho1 41.41(8) 2_874 2_874
O1 Ho2 Ho2 101.81(8) 2_874 2_874
O1 Ho2 O2 66.72(12) 2_874 2_874
O1 Ho2 N5 77.37(13) 2_874 .
O2 Ho2 Ho1 110.08(8) 2_874 .
O2 Ho2 Ho1 41.62(8) 2_874 2_874
O2 Ho2 Ho2 69.63(8) 2_874 2_874
O2 Ho2 N5 136.38(13) 2_874 .
O3 Ho2 Ho1 143.44(8) . 2_874
O3 Ho2 Ho1 36.86(8) . .
O3 Ho2 Ho2 86.57(8) . 2_874
O3 Ho2 O1 144.33(12) . 2_874
O3 Ho2 O2 146.22(12) . 2_874
O3 Ho2 O8 103.44(12) . 2_874
O3 Ho2 N5 67.27(13) . .
O6 Ho2 Ho1 84.19(9) . .
O6 Ho2 Ho1 121.15(9) . 2_874
O6 Ho2 Ho2 112.22(9) . 2_874
O6 Ho2 O1 119.59(12) . 2_874
O6 Ho2 O2 80.18(12) . 2_874
O6 Ho2 O3 87.56(13) . .
O6 Ho2 O8 142.16(12) . 2_874
O6 Ho2 O8 79.36(12) . .
O6 Ho2 N5 141.42(13) . .
O7 Ho2 Ho1 116.72(9) . .
O7 Ho2 Ho1 124.54(9) . 2_874
O7 Ho2 Ho2 168.14(9) . 2_874
O7 Ho2 O1 83.67(12) . 2_874
O7 Ho2 O2 122.20(12) . 2_874
O7 Ho2 O3 83.00(12) . .
O7 Ho2 O6 73.05(12) . .
O7 Ho2 O8 143.46(12) . 2_874
O7 Ho2 O8 142.22(12) . .
O7 Ho2 N5 75.16(12) . .
O8 Ho2 Ho1 83.83(8) 2_874 .
O8 Ho2 Ho1 91.73(8) . 2_874
O8 Ho2 Ho1 33.64(9) . .
O8 Ho2 Ho1 40.01(8) 2_874 2_874
O8 Ho2 Ho2 35.03(8) 2_874 2_874
O8 Ho2 Ho2 35.93(8) . 2_874
O8 Ho2 O1 70.16(11) 2_874 2_874
O8 Ho2 O1 133.14(11) . 2_874
O8 Ho2 O2 76.46(12) . 2_874
O8 Ho2 O2 70.61(12) 2_874 2_874
O8 Ho2 O3 70.36(12) . .
O8 Ho2 O8 70.95(13) . 2_874
O8 Ho2 N5 74.56(12) 2_874 .
O8 Ho2 N5 115.67(12) . .
N5 Ho2 Ho1 91.10(9) . .
N5 Ho2 Ho1 94.85(10) . 2_874
N5 Ho2 Ho2 95.61(9) . 2_874
Ho4 Ho3 Ho4 62.700(11) . 2_765
O9 Ho3 Ho4 92.47(8) . .
O9 Ho3 Ho4 35.21(8) . 2_765
O9 Ho3 O10 135.36(12) . .
O9 Ho3 O11 80.16(12) . .
O9 Ho3 N9 156.38(13) . .
O9 Ho3 N11 81.89(12) . .
O10 Ho3 Ho4 103.22(8) . 2_765
O10 Ho3 Ho4 42.91(8) . .
O10 Ho3 N9 66.63(13) . .
O10 Ho3 N11 109.79(13) . .
O11 Ho3 Ho4 71.39(9) . 2_765
O11 Ho3 Ho4 42.27(8) . .
O11 Ho3 O10 66.91(12) . .
O11 Ho3 N9 108.08(14) . .
O11 Ho3 N11 67.00(13) . .
O12 Ho3 Ho4 168.35(9) . .
O12 Ho3 Ho4 108.91(10) . 2_765
O12 Ho3 O9 82.73(12) . .
O12 Ho3 O10 140.48(12) . .
O12 Ho3 O11 145.61(12) . .
O12 Ho3 O13 75.02(13) . .
O12 Ho3 O16 126.83(12) . 2_765
O12 Ho3 N9 78.41(14) . .
O12 Ho3 N11 81.24(13) . .
O13 Ho3 Ho4 96.99(10) . .
O13 Ho3 Ho4 94.76(11) . 2_765
O13 Ho3 O9 110.77(13) . .
O13 Ho3 O10 80.05(13) . .
O13 Ho3 O11 139.14(12) . .
O13 Ho3 N9 77.95(16) . .
O13 Ho3 N11 151.06(14) . .
O16 Ho3 Ho4 41.66(8) 2_765 .
O16 Ho3 Ho4 34.82(8) 2_765 2_765
O16 Ho3 O9 69.85(12) 2_765 .
O16 Ho3 O10 72.51(12) 2_765 .
O16 Ho3 O11 73.84(11) 2_765 .
O16 Ho3 O13 73.76(13) 2_765 .
O16 Ho3 N9 133.39(13) 2_765 .
O16 Ho3 N11 134.84(13) 2_765 .
N9 Ho3 Ho4 168.21(11) . 2_765
N9 Ho3 Ho4 108.59(11) . .
N11 Ho3 Ho4 108.69(10) . .
N11 Ho3 Ho4 108.58(10) . 2_765
N11 Ho3 N9 81.30(15) . .
Ho3 Ho4 Ho3 117.298(11) . 2_765
Ho3 Ho4 Ho4 62.751(12) . 2_765
Ho4 Ho4 Ho3 54.547(13) 2_765 2_765
O9 Ho4 Ho3 35.54(8) 2_765 2_765
O9 Ho4 Ho3 142.61(8) 2_765 .
O9 Ho4 Ho4 85.08(8) 2_765 2_765
O9 Ho4 O10 145.55(11) 2_765 .
O9 Ho4 O11 145.73(12) 2_765 .
O9 Ho4 O16 69.45(11) 2_765 .
O9 Ho4 O16 102.13(12) 2_765 2_765
O9 Ho4 N7 66.69(12) 2_765 2_765
O10 Ho4 Ho3 42.16(8) . .
O10 Ho4 Ho3 153.73(8) . 2_765
O10 Ho4 Ho4 102.57(8) . 2_765
O10 Ho4 N7 79.05(12) . 2_765
O11 Ho4 Ho3 111.13(9) . 2_765
O11 Ho4 Ho3 42.09(8) . .
O11 Ho4 Ho4 71.36(8) . 2_765
O11 Ho4 O10 66.24(12) . .
O11 Ho4 N7 138.49(12) . 2_765
O14 Ho4 Ho3 114.56(9) . 2_765
O14 Ho4 Ho3 126.58(9) . .
O14 Ho4 Ho4 164.18(9) . 2_765
O14 Ho4 O9 81.27(12) . 2_765
O14 Ho4 O10 84.58(12) . .
O14 Ho4 O11 124.39(12) . .
O14 Ho4 O15 73.35(14) . .
O14 Ho4 O16 141.36(12) . 2_765
O14 Ho4 O16 141.87(12) . .
O14 Ho4 N7 71.20(13) . 2_765
O15 Ho4 Ho3 125.22(10) . .
O15 Ho4 Ho3 82.13(11) . 2_765
O15 Ho4 Ho4 113.05(11) . 2_765
O15 Ho4 O9 83.39(13) . 2_765
O15 Ho4 O10 122.10(14) . .
O15 Ho4 O11 83.45(13) . .
O15 Ho4 O16 145.13(13) . 2_765
O15 Ho4 O16 79.36(13) . .
O15 Ho4 N7 136.23(14) . 2_765
O16 Ho4 Ho3 90.92(8) . .
O16 Ho4 Ho3 40.50(8) 2_765 .
O16 Ho4 Ho3 34.09(8) . 2_765
O16 Ho4 Ho3 83.19(8) 2_765 2_765
O16 Ho4 Ho4 35.53(8) . 2_765
O16 Ho4 Ho4 35.35(8) 2_765 2_765
O16 Ho4 O10 133.07(11) . .
O16 Ho4 O10 70.97(12) 2_765 .
O16 Ho4 O11 77.08(12) . .
O16 Ho4 O11 72.72(11) 2_765 .
O16 Ho4 O16 70.88(13) . 2_765
O16 Ho4 N7 75.00(12) 2_765 2_765
O16 Ho4 N7 115.61(12) . 2_765
N7 Ho4 Ho3 89.96(9) 2_765 2_765
N7 Ho4 Ho3 96.65(10) 2_765 .
N7 Ho4 Ho4 96.06(10) 2_765 2_765
Ho1 O1 Ho2 96.23(11) . 2_874
C2 O1 Ho1 122.9(3) . .
C2 O1 Ho2 139.7(3) . 2_874
Ho1 O2 Ho2 95.77(12) . 2_874
C20 O2 Ho1 120.7(3) . .
C20 O2 Ho2 143.4(3) . 2_874
Ho2 O3 Ho1 107.26(14) . .
C38 O3 Ho1 125.0(3) . .
C38 O3 Ho2 118.3(3) . .
C56 O4 Ho1 131.5(4) . .
C58 O5 Ho1 132.8(4) . .
C61 O6 Ho2 136.8(4) . .
C63 O7 Ho2 137.2(3) . .
Ho1 O8 Ho2 98.58(12) . 2_874
Ho1 O8 Ho2 112.47(14) . .
Ho1 O8 H8 112.0 . .
Ho2 O8 Ho2 109.05(13) . 2_874
Ho2 O8 H8 112.0 2_874 .
Ho2 O8 H8 112.0 . .
Ho4 O9 Ho3 109.25(13) 2_765 .
C66 O9 Ho3 126.8(3) . .
C66 O9 Ho4 117.7(3) . 2_765
Ho3 O10 Ho4 94.93(12) . .
C84 O10 Ho3 122.6(3) . .
C84 O10 Ho4 142.1(3) . .
Ho3 O11 Ho4 95.63(11) . .
C102 O11 Ho3 118.9(3) . .
C102 O11 Ho4 144.3(3) . .
C120 O12 Ho3 135.1(4) . .
C122 O13 Ho3 133.8(5) . .
C125 O14 Ho4 131.0(4) . .
C127 O15 Ho4 130.7(4) . .
Ho3 O16 Ho4 97.84(12) 2_765 2_765
Ho3 O16 Ho4 111.09(13) 2_765 .
Ho3 O16 H16 112.6 2_765 .
Ho4 O16 Ho4 109.12(13) . 2_765
Ho4 O16 H16 112.6 2_765 .
Ho4 O16 H16 112.6 . .
C1 N1 Ho1 115.5(3) . .
C9 N1 Ho1 127.2(4) . .
C9 N1 C1 117.2(5) . .
C10 N2 C5 119.0(5) . .
C19 N3 Ho1 113.9(3) . .
C27 N3 Ho1 127.1(4) . .
C27 N3 C19 117.7(5) . .
C28 N4 C23 118.7(5) . .
C37 N5 Ho2 113.1(3) . .
C45 N5 Ho2 128.4(4) . .
C45 N5 C37 117.9(5) . .
C46 N6 C41 120.5(5) . .
C65 N7 Ho4 111.0(3) . 2_765
C73 N7 Ho4 128.4(3) . 2_765
C73 N7 C65 118.9(4) . .
C74 N8 C69 117.6(5) . .
C83 N9 Ho3 114.9(3) . .
C91 N9 Ho3 127.2(4) . .
C91 N9 C83 116.9(5) . .
C92 N10 C87 121.0(6) . .
C101 N11 Ho3 113.8(3) . .
C109 N11 Ho3 127.0(3) . .
C109 N11 C101 117.7(4) . .
C110 N12 C105 123.4(5) . .
N1 C1 C2 115.9(4) . .
N1 C1 C6 122.8(5) . .
C6 C1 C2 121.3(5) . .
O1 C2 C1 119.1(4) . .
O1 C2 C3 123.2(5) . .
C3 C2 C1 117.6(5) . .
C2 C3 H3 119.7 . .
C2 C3 C4 120.6(5) . .
C4 C3 H3 119.7 . .
C3 C4 H4 118.6 . .
C5 C4 C3 122.7(5) . .
C5 C4 H4 118.6 . .
C4 C5 N2 125.1(5) . .
C4 C5 C6 118.0(5) . .
C6 C5 N2 116.8(5) . .
C1 C6 C5 119.4(5) . .
C1 C6 C7 116.9(5) . .
C7 C6 C5 123.7(5) . .
C6 C7 H7 119.9 . .
C8 C7 C6 120.1(5) . .
C8 C7 H7 119.9 . .
C7 C8 H8A 120.6 . .
C7 C8 C9 118.7(6) . .
C9 C8 H8A 120.6 . .
N1 C9 C8 124.2(6) . .
N1 C9 H9 117.9 . .
C8 C9 H9 117.9 . .
N2 C10 H10 117.8 . .
N2 C10 C11 124.5(6) . .
C11 C10 H10 117.8 . .
C12 C11 C10 122.9(5) . .
C16 C11 C10 119.1(5) . .
C16 C11 C12 117.9(5) . .
C11 C12 H12 120.1 . .
C13 C12 C11 119.7(5) . .
C13 C12 H12 120.1 . .
C12 C13 H13 118.8 . .
C12 C13 C14 122.3(6) . .
C14 C13 H13 118.8 . .
C13 C14 C17 121.1(5) . .
C15 C14 C13 117.3(5) . .
C15 C14 C17 121.6(5) . .
C14 C15 H15 119.7 . .
C16 C15 C14 120.5(6) . .
C16 C15 H15 119.7 . .
C11 C16 H16A 118.9 . .
C15 C16 C11 122.2(6) . .
C15 C16 H16A 118.9 . .
C14 C17 H17A 109.4 . .
C14 C17 H17B 109.4 . .
C14 C17 C18 111.0(5) . .
H17A C17 H17B 108.0 . .
C18 C17 H17A 109.4 . .
C18 C17 H17B 109.4 . .
C17 C18 H18A 109.5 . .
C17 C18 H18B 109.5 . .
C17 C18 H18C 109.5 . .
H18A C18 H18B 109.5 . .
H18A C18 H18C 109.5 . .
H18B C18 H18C 109.5 . .
N3 C19 C20 117.1(5) . .
N3 C19 C24 121.7(5) . .
C24 C19 C20 121.2(5) . .
O2 C20 C19 117.5(4) . .
O2 C20 C21 124.8(5) . .
C21 C20 C19 117.7(5) . .
C20 C21 H21 119.4 . .
C20 C21 C22 121.2(5) . .
C22 C21 H21 119.4 . .
C21 C22 H22 119.2 . .
C23 C22 C21 121.7(5) . .
C23 C22 H22 119.2 . .
N4 C23 C24 116.8(5) . .
C22 C23 N4 124.4(5) . .
C22 C23 C24 118.7(5) . .
C19 C24 C23 119.4(5) . .
C19 C24 C25 117.5(5) . .
C25 C24 C23 123.1(5) . .
C24 C25 H25 120.1 . .
C26 C25 C24 119.7(5) . .
C26 C25 H25 120.1 . .
C25 C26 H26 120.4 . .
C25 C26 C27 119.3(6) . .
C27 C26 H26 120.4 . .
N3 C27 C26 124.1(5) . .
N3 C27 H27 118.0 . .
C26 C27 H27 118.0 . .
N4 C28 H28 118.5 . .
N4 C28 C29 122.9(6) . .
C29 C28 H28 118.5 . .
C30 C29 C28 120.6(6) . .
C30 C29 C34 117.5(6) . .
C34 C29 C28 121.9(5) . .
C29 C30 H30 119.3 . .
C31 C30 C29 121.5(7) . .
C31 C30 H30 119.3 . .
C30 C31 H31 119.3 . .
C32 C31 C30 121.3(7) . .
C32 C31 H31 119.3 . .
C31 C32 C33 117.6(7) . .
C31 C32 C35 121.2(7) . .
C33 C32 C35 121.1(8) . .
C32 C33 H33 119.1 . .
C34 C33 C32 121.8(8) . .
C34 C33 H33 119.1 . .
C29 C34 H34 119.8 . .
C33 C34 C29 120.3(7) . .
C33 C34 H34 119.8 . .
C32 C35 H35A 109.4 . .
C32 C35 H35B 109.4 . .
C32 C35 C36 111.2(7) . .
H35A C35 H35B 108.0 . .
C36 C35 H35A 109.4 . .
C36 C35 H35B 109.4 . .
C35 C36 H36A 109.5 . .
C35 C36 H36B 109.5 . .
C35 C36 H36C 109.5 . .
H36A C36 H36B 109.5 . .
H36A C36 H36C 109.5 . .
H36B C36 H36C 109.5 . .
N5 C37 C38 117.1(5) . .
N5 C37 C42 122.3(5) . .
C42 C37 C38 120.5(5) . .
O3 C38 C37 118.3(5) . .
O3 C38 C39 124.6(5) . .
C39 C38 C37 117.0(5) . .
C38 C39 H39 119.0 . .
C38 C39 C40 122.0(5) . .
C40 C39 H39 119.0 . .
C39 C40 H40 119.0 . .
C41 C40 C39 122.0(6) . .
C41 C40 H40 119.0 . .
N6 C41 C42 115.8(5) . .
C40 C41 N6 125.5(5) . .
C40 C41 C42 118.7(5) . .
C37 C42 C41 119.3(5) . .
C43 C42 C37 116.9(5) . .
C43 C42 C41 123.8(5) . .
C42 C43 H43 119.9 . .
C44 C43 C42 120.1(5) . .
C44 C43 H43 119.9 . .
C43 C44 H44 120.5 . .
C43 C44 C45 119.0(5) . .
C45 C44 H44 120.5 . .
N5 C45 C44 123.7(5) . .
N5 C45 H45 118.2 . .
C44 C45 H45 118.2 . .
N6 C46 H46 118.9 . .
N6 C46 C47 122.2(6) . .
C47 C46 H46 118.9 . .
C48 C47 C46 122.0(7) . .
C52 C47 C46 120.3(6) . .
C52 C47 C48 117.6(8) . .
C47 C48 H48 119.6 . .
C47 C48 C49 120.7(8) . .
C49 C48 H48 119.6 . .
C48 C49 H49 119.7 . .
C50 C49 C48 120.7(8) . .
C50 C49 H49 119.7 . .
C49 C50 C51 119.4(9) . .
C49 C50 C53 119.6(8) . .
C51 C50 C53 117.2(10) . .
C50 C51 H51 120.0 . .
C50 C51 C52 120.1(10) . .
C52 C51 H51 120.0 . .
C47 C52 C51 121.5(8) . .
C47 C52 H52 119.2 . .
C51 C52 H52 119.2 . .
C50 C53 H53A 115.6 . .
C50 C53 H53B 115.6 . .
H53A C53 H53B 112.6 . .
C54 C53 C50 77.7(11) . .
C54 C53 H53A 115.6 . .
C54 C53 H53B 115.6 . .
C53 C54 H54A 109.5 . .
C53 C54 H54B 109.5 . .
C53 C54 H54C 109.5 . .
H54A C54 H54B 109.5 . .
H54A C54 H54C 109.5 . .
H54B C54 H54C 109.5 . .
H55A C55 H55B 109.5 . .
H55A C55 H55C 109.5 . .
H55B C55 H55C 109.5 . .
C56 C55 H55A 109.5 . .
C56 C55 H55B 109.5 . .
C56 C55 H55C 109.5 . .
O4 C56 C55 116.0(6) . .
O4 C56 C57 125.2(5) . .
C57 C56 C55 118.8(5) . .
C56 C57 H57 117.2 . .
C56 C57 C58 125.5(5) . .
C58 C57 H57 117.2 . .
O5 C58 C57 123.4(5) . .
O5 C58 C59 115.9(5) . .
C57 C58 C59 120.6(5) . .
C58 C59 H59A 109.5 . .
C58 C59 H59B 109.5 . .
C58 C59 H59C 109.5 . .
H59A C59 H59B 109.5 . .
H59A C59 H59C 109.5 . .
H59B C59 H59C 109.5 . .
H60A C60 H60B 109.5 . .
H60A C60 H60C 109.5 . .
H60B C60 H60C 109.5 . .
C61 C60 H60A 109.5 . .
C61 C60 H60B 109.5 . .
C61 C60 H60C 109.5 . .
O6 C61 C60 116.5(5) . .
O6 C61 C62 124.3(5) . .
C62 C61 C60 119.3(5) . .
C61 C62 H62 118.2 . .
C63 C62 C61 123.5(5) . .
C63 C62 H62 118.2 . .
O7 C63 C62 125.0(5) . .
O7 C63 C64 115.0(5) . .
C62 C63 C64 120.0(5) . .
C63 C64 H64A 109.5 . .
C63 C64 H64B 109.5 . .
C63 C64 H64C 109.5 . .
H64A C64 H64B 109.5 . .
H64A C64 H64C 109.5 . .
H64B C64 H64C 109.5 . .
N7 C65 C66 117.7(4) . .
N7 C65 C70 122.1(5) . .
C70 C65 C66 120.1(5) . .
O9 C66 C65 117.5(4) . .
O9 C66 C67 123.5(5) . .
C67 C66 C65 118.9(5) . .
C66 C67 H67 120.1 . .
C66 C67 C68 119.9(5) . .
C68 C67 H67 120.1 . .
C67 C68 H68 118.6 . .
C69 C68 C67 122.7(5) . .
C69 C68 H68 118.6 . .
C68 C69 N8 123.4(5) . .
C68 C69 C70 118.9(5) . .
C70 C69 N8 117.7(5) . .
C69 C70 C65 119.0(5) . .
C69 C70 C71 124.5(5) . .
C71 C70 C65 116.4(5) . .
C70 C71 H71 119.8 . .
C72 C71 C70 120.4(5) . .
C72 C71 H71 119.8 . .
C71 C72 H72 120.4 . .
C71 C72 C73 119.2(5) . .
C73 C72 H72 120.4 . .
N7 C73 C72 122.9(5) . .
N7 C73 H73 118.6 . .
C72 C73 H73 118.6 . .
N8 C74 H74 118.4 . .
N8 C74 C75 123.3(5) . .
C75 C74 H74 118.4 . .
C76 C75 C74 122.3(5) . .
C76 C75 C80 118.9(6) . .
C80 C75 C74 118.7(5) . .
C75 C76 H76 119.8 . .
C75 C76 C77 120.4(6) . .
C77 C76 H76 119.8 . .
C76 C77 H77 119.2 . .
C76 C77 C78 121.7(6) . .
C78 C77 H77 119.2 . .
C77 C78 C81 120.7(7) . .
C79 C78 C77 117.4(6) . .
C79 C78 C81 121.9(7) . .
C78 C79 H79 119.3 . .
C78 C79 C80 121.4(6) . .
C80 C79 H79 119.3 . .
C75 C80 H80 119.9 . .
C79 C80 C75 120.2(6) . .
C79 C80 H80 119.9 . .
C78 C81 H81A 109.0 . .
C78 C81 H81B 109.0 . .
C78 C81 H81C 108.9 . .
C78 C81 H81D 108.9 . .
C78 C81 C82 113.0(10) . .
C78 C81 C82' 113.3(12) . .
H81A C81 H81B 107.8 . .
H81C C81 H81D 107.7 . .
C82 C81 H81A 109.0 . .
C82 C81 H81B 109.0 . .
C82' C81 H81C 108.9 . .
C82' C81 H81D 108.9 . .
C81 C82 H82A 109.5 . .
C81 C82 H82B 109.5 . .
C81 C82 H82C 109.5 . .
H82A C82 H82B 109.5 . .
H82A C82 H82C 109.5 . .
H82B C82 H82C 109.5 . .
C81 C82' H82D 109.5 . .
C81 C82' H82E 109.5 . .
C81 C82' H82F 109.5 . .
H82D C82' H82E 109.5 . .
H82D C82' H82F 109.5 . .
H82E C82' H82F 109.5 . .
N9 C83 C84 117.1(5) . .
N9 C83 C88 122.1(5) . .
C88 C83 C84 120.8(5) . .
O10 C84 C83 117.9(5) . .
O10 C84 C85 123.7(5) . .
C85 C84 C83 118.4(5) . .
C84 C85 H85 120.0 . .
C84 C85 C86 120.0(6) . .
C86 C85 H85 120.0 . .
C85 C86 H86 118.3 . .
C87 C86 C85 123.4(6) . .
C87 C86 H86 118.3 . .
C86 C87 N10 125.9(6) . .
C86 C87 C88 117.3(6) . .
C88 C87 N10 116.8(6) . .
C83 C88 C87 120.1(6) . .
C83 C88 C89 116.9(5) . .
C87 C88 C89 123.0(6) . .
C88 C89 H89 119.9 . .
C90 C89 C88 120.2(6) . .
C90 C89 H89 119.9 . .
C89 C90 H90 120.2 . .
C89 C90 C91 119.6(7) . .
C91 C90 H90 120.2 . .
N9 C91 C90 124.2(6) . .
N9 C91 H91 117.9 . .
C90 C91 H91 117.9 . .
N10 C92 H92 119.5 . .
N10 C92 C93 121.0(6) . .
C93 C92 H92 119.5 . .
C94 C93 C92 119.5(6) . .
C94 C93 C98 118.4(6) . .
C98 C93 C92 122.1(6) . .
C93 C94 H94 119.8 . .
C93 C94 C95 120.5(7) . .
C95 C94 H94 119.8 . .
C94 C95 H95 119.4 . .
C96 C95 C94 121.1(7) . .
C96 C95 H95 119.4 . .
C95 C96 C97 117.7(6) . .
C95 C96 C99 122.6(7) . .
C97 C96 C99 119.7(7) . .
C96 C97 H97 118.7 . .
C98 C97 C96 122.5(6) . .
C98 C97 H97 118.7 . .
C93 C98 H98 120.1 . .
C97 C98 C93 119.7(6) . .
C97 C98 H98 120.1 . .
C96 C99 H99A 108.6 . .
C96 C99 H99B 108.6 . .
C96 C99 H99C 109.2 . .
C96 C99 H99D 109.2 . .
C96 C99 C10' 112.2(10) . .
H99A C99 H99B 107.6 . .
H99C C99 H99D 107.9 . .
C100 C99 C96 114.6(7) . .
C100 C99 H99A 108.6 . .
C100 C99 H99B 108.6 . .
C10' C99 H99C 109.2 . .
C10' C99 H99D 109.2 . .
C99 C100 H10A 109.5 . .
C99 C100 H10B 109.5 . .
C99 C100 H10C 109.5 . .
H10A C100 H10B 109.5 . .
H10A C100 H10C 109.5 . .
H10B C100 H10C 109.5 . .
C99 C10' H10D 109.5 . .
C99 C10' H10E 109.5 . .
C99 C10' H10F 109.5 . .
H10D C10' H10E 109.5 . .
H10D C10' H10F 109.5 . .
H10E C10' H10F 109.5 . .
N11 C101 C102 116.7(4) . .
N11 C101 C106 122.0(5) . .
C106 C101 C102 121.3(5) . .
O11 C102 C101 118.5(4) . .
O11 C102 C103 123.9(5) . .
C103 C102 C101 117.7(5) . .
C102 C103 H103 119.6 . .
C102 C103 C104 120.7(5) . .
C104 C103 H103 119.6 . .
C103 C104 H104 118.7 . .
C105 C104 C103 122.6(5) . .
C105 C104 H104 118.7 . .
N12 C105 C106 115.4(5) . .
C104 C105 N12 126.3(5) . .
C104 C105 C106 118.2(5) . .
C101 C106 C105 119.3(5) . .
C107 C106 C101 117.4(5) . .
C107 C106 C105 123.2(5) . .
C106 C107 H107 119.9 . .
C108 C107 C106 120.3(5) . .
C108 C107 H107 119.9 . .
C107 C108 H108 120.8 . .
C107 C108 C109 118.4(5) . .
C109 C108 H108 120.8 . .
N11 C109 C108 124.0(5) . .
N11 C109 H109 118.0 . .
C108 C109 H109 118.0 . .
N12 C110 H110 118.8 . .
N12 C110 C111 122.4(6) . .
C111 C110 H110 118.8 . .
C112 C111 C110 120.8(6) . .
C116 C111 C110 121.4(6) . .
C116 C111 C112 117.8(6) . .
C111 C112 H112 120.2 . .
C111 C112 C113 119.6(7) . .
C113 C112 H112 120.2 . .
C112 C113 H113 118.8 . .
C114 C113 C112 122.3(6) . .
C114 C113 H113 118.8 . .
C113 C114 C115 117.3(6) . .
C113 C114 C117 119.0(6) . .
C115 C114 C117 123.7(7) . .
C114 C115 H115 119.0 . .
C114 C115 C116 121.9(7) . .
C116 C115 H115 119.0 . .
C111 C116 C115 121.0(6) . .
C111 C116 H116 119.5 . .
C115 C116 H116 119.5 . .
C114 C117 H11A 108.6 . .
C114 C117 H11B 108.6 . .
C114 C117 C118 114.5(6) . .
H11A C117 H11B 107.6 . .
C118 C117 H11A 108.6 . .
C118 C117 H11B 108.6 . .
C117 C118 H11C 109.5 . .
C117 C118 H11D 109.5 . .
C117 C118 H11E 109.5 . .
H11C C118 H11D 109.5 . .
H11C C118 H11E 109.5 . .
H11D C118 H11E 109.5 . .
H11F C119 H11G 109.5 . .
H11F C119 H11H 109.5 . .
H11G C119 H11H 109.5 . .
C120 C119 H11F 109.5 . .
C120 C119 H11G 109.5 . .
C120 C119 H11H 109.5 . .
O12 C120 C119 117.0(6) . .
O12 C120 C121 124.6(7) . .
C121 C120 C119 118.3(7) . .
C120 C121 H121 117.1 . .
C120 C121 C122 125.8(9) . .
C122 C121 H121 117.1 . .
O13 C122 C121 125.3(8) . .
O13 C122 C123 114.7(8) . .
C121 C122 C123 120.0(8) . .
C122 C123 H12A 109.5 . .
C122 C123 H12B 109.5 . .
C122 C123 H12C 109.5 . .
H12A C123 H12B 109.5 . .
H12A C123 H12C 109.5 . .
H12B C123 H12C 109.5 . .
H12D C124 H12E 109.5 . .
H12D C124 H12F 109.5 . .
H12E C124 H12F 109.5 . .
C125 C124 H12D 109.5 . .
C125 C124 H12E 109.5 . .
C125 C124 H12F 109.5 . .
O14 C125 C124 115.5(5) . .
O14 C125 C126 123.4(6) . .
C126 C125 C124 121.0(6) . .
C125 C126 H126 117.4 . .
C125 C126 C127 125.1(6) . .
C127 C126 H126 117.4 . .
O15 C127 C126 125.0(6) . .
O15 C127 C128 114.4(7) . .
C126 C127 C128 120.6(6) . .
C127 C128 H12G 109.5 . .
C127 C128 H12H 109.5 . .
C127 C128 H12I 109.5 . .
H12G C128 H12H 109.5 . .
H12G C128 H12I 109.5 . .
H12H C128 H12I 109.5 . .
N13 C129 C130 177(2) . .
C129 C130 H13A 109.5 . .
C129 C130 H13B 109.5 . .
C129 C130 H13C 109.5 . .
H13A C130 H13B 109.5 . .
H13A C130 H13C 109.5 . .
H13B C130 H13C 109.5 . .
C2AA O1AA H1AA 109.5 . .
H0AA C0AA H0AB 109.5 . .
H0AA C0AA H0AC 109.5 . .
H0AB C0AA H0AC 109.5 . .
C2AA C0AA H0AA 109.5 . .
C2AA C0AA H0AB 109.5 . .
C2AA C0AA H0AC 109.5 . .
O1AA C2AA C0AA 128.5(13) . .
O1AA C2AA H2AA 105.2 . .
O1AA C2AA H2AB 105.2 . .
C0AA C2AA H2AA 105.2 . .
C0AA C2AA H2AB 105.2 . .
H2AA C2AA H2AB 105.9 . .

loop_
_geom_bond_atom_site_label_1
_geom_bond_atom_site_label_2
_geom_bond_distance
_geom_bond_site_symmetry_2
Ho1 Ho2 3.8255(6) .
Ho1 Ho2 3.5274(4) 2_874
Ho1 O1 2.347(3) .
Ho1 O2 2.355(3) .
Ho1 O3 2.403(3) .
Ho1 O4 2.294(4) .
Ho1 O5 2.302(4) .
Ho1 O8 2.293(3) .
Ho1 N1 2.536(4) .
Ho1 N3 2.491(5) .
Ho2 Ho2 3.8017(6) 2_874
Ho2 O1 2.391(3) 2_874
Ho2 O2 2.400(4) 2_874
Ho2 O3 2.348(4) .
Ho2 O6 2.308(3) .
Ho2 O7 2.283(3) .
Ho2 O8 2.360(3) 2_874
Ho2 O8 2.308(3) .
Ho2 N5 2.520(4) .
Ho3 Ho4 3.5072(5) .
Ho3 Ho4 3.8276(6) 2_765
Ho3 O9 2.357(3) .
Ho3 O10 2.363(3) .
Ho3 O11 2.362(3) .
Ho3 O12 2.296(4) .
Ho3 O13 2.317(4) .
Ho3 O16 2.299(3) 2_765
Ho3 N9 2.518(5) .
Ho3 N11 2.496(4) .
Ho4 Ho4 3.8259(7) 2_765
Ho4 O9 2.337(3) 2_765
Ho4 O10 2.397(3) .
Ho4 O11 2.371(3) .
Ho4 O14 2.291(4) .
Ho4 O15 2.317(4) .
Ho4 O16 2.353(3) 2_765
Ho4 O16 2.343(3) .
Ho4 N7 2.554(4) 2_765
O1 C2 1.326(6) .
O2 C20 1.319(6) .
O3 C38 1.329(6) .
O4 C56 1.273(6) .
O5 C58 1.271(6) .
O6 C61 1.261(6) .
O7 C63 1.266(6) .
O8 H8 1.0000 .
O9 C66 1.341(6) .
O10 C84 1.319(6) .
O11 C102 1.331(6) .
O12 C120 1.235(7) .
O13 C122 1.228(9) .
O14 C125 1.275(7) .
O15 C127 1.274(8) .
O16 H16 1.0000 .
N1 C1 1.388(6) .
N1 C9 1.300(7) .
N2 C5 1.430(6) .
N2 C10 1.247(7) .
N3 C19 1.393(7) .
N3 C27 1.310(7) .
N4 C23 1.413(7) .
N4 C28 1.270(7) .
N5 C37 1.361(7) .
N5 C45 1.320(6) .
N6 C41 1.414(7) .
N6 C46 1.266(7) .
N7 C65 1.367(7) .
N7 C73 1.310(6) .
N8 C69 1.413(6) .
N8 C74 1.260(7) .
N9 C83 1.388(7) .
N9 C91 1.301(8) .
N10 C87 1.416(7) .
N10 C92 1.252(8) .
N11 C101 1.379(6) .
N11 C109 1.322(7) .
N12 C105 1.410(7) .
N12 C110 1.255(7) .
C1 C2 1.425(7) .
C1 C6 1.407(7) .
C2 C3 1.387(7) .
C3 H3 0.9500 .
C3 C4 1.402(7) .
C4 H4 0.9500 .
C4 C5 1.371(8) .
C5 C6 1.429(7) .
C6 C7 1.412(8) .
C7 H7 0.9500 .
C7 C8 1.356(8) .
C8 H8A 0.9500 .
C8 C9 1.414(8) .
C9 H9 0.9500 .
C10 H10 0.9500 .
C10 C11 1.473(7) .
C11 C12 1.387(8) .
C11 C16 1.378(8) .
C12 H12 0.9500 .
C12 C13 1.381(7) .
C13 H13 0.9500 .
C13 C14 1.391(8) .
C14 C15 1.379(8) .
C14 C17 1.507(7) .
C15 H15 0.9500 .
C15 C16 1.377(8) .
C16 H16A 0.9500 .
C17 H17A 0.9900 .
C17 H17B 0.9900 .
C17 C18 1.517(9) .
C18 H18A 0.9800 .
C18 H18B 0.9800 .
C18 H18C 0.9800 .
C19 C20 1.429(8) .
C19 C24 1.405(8) .
C20 C21 1.379(7) .
C21 H21 0.9500 .
C21 C22 1.409(7) .
C22 H22 0.9500 .
C22 C23 1.371(8) .
C23 C24 1.424(7) .
C24 C25 1.418(8) .
C25 H25 0.9500 .
C25 C26 1.353(8) .
C26 H26 0.9500 .
C26 C27 1.395(8) .
C27 H27 0.9500 .
C28 H28 0.9500 .
C28 C29 1.459(8) .
C29 C30 1.385(8) .
C29 C34 1.390(9) .
C30 H30 0.9500 .
C30 C31 1.372(9) .
C31 H31 0.9500 .
C31 C32 1.372(11) .
C32 C33 1.380(10) .
C32 C35 1.512(10) .
C33 H33 0.9500 .
C33 C34 1.379(9) .
C34 H34 0.9500 .
C35 H35A 0.9900 .
C35 H35B 0.9900 .
C35 C36 1.518(11) .
C36 H36A 0.9800 .
C36 H36B 0.9800 .
C36 H36C 0.9800 .
C37 C38 1.444(7) .
C37 C42 1.415(7) .
C38 C39 1.377(8) .
C39 H39 0.9500 .
C39 C40 1.391(8) .
C40 H40 0.9500 .
C40 C41 1.370(8) .
C41 C42 1.426(8) .
C42 C43 1.407(7) .
C43 H43 0.9500 .
C43 C44 1.358(8) .
C44 H44 0.9500 .
C44 C45 1.390(7) .
C45 H45 0.9500 .
C46 H46 0.9500 .
C46 C47 1.470(9) .
C47 C48 1.375(9) .
C47 C52 1.368(11) .
C48 H48 0.9500 .
C48 C49 1.401(11) .
C49 H49 0.9500 .
C49 C50 1.349(13) .
C50 C51 1.363(13) .
C50 C53 1.862(18) .
C51 H51 0.9500 .
C51 C52 1.393(12) .
C52 H52 0.9500 .
C53 H53A 0.9900 .
C53 H53B 0.9900 .
C53 C54 1.390(16) .
C54 H54A 0.9800 .
C54 H54B 0.9800 .
C54 H54C 0.9800 .
C55 H55A 0.9800 .
C55 H55B 0.9800 .
C55 H55C 0.9800 .
C55 C56 1.514(9) .
C56 C57 1.384(9) .
C57 H57 0.9500 .
C57 C58 1.403(8) .
C58 C59 1.515(8) .
C59 H59A 0.9800 .
C59 H59B 0.9800 .
C59 H59C 0.9800 .
C60 H60A 0.9800 .
C60 H60B 0.9800 .
C60 H60C 0.9800 .
C60 C61 1.505(8) .
C61 C62 1.404(8) .
C62 H62 0.9500 .
C62 C63 1.379(8) .
C63 C64 1.522(7) .
C64 H64A 0.9800 .
C64 H64B 0.9800 .
C64 H64C 0.9800 .
C65 C66 1.434(7) .
C65 C70 1.430(7) .
C66 C67 1.370(7) .
C67 H67 0.9500 .
C67 C68 1.407(7) .
C68 H68 0.9500 .
C68 C69 1.373(7) .
C69 C70 1.407(8) .
C70 C71 1.418(7) .
C71 H71 0.9500 .
C71 C72 1.354(8) .
C72 H72 0.9500 .
C72 C73 1.418(7) .
C73 H73 0.9500 .
C74 H74 0.9500 .
C74 C75 1.474(8) .
C75 C76 1.374(8) .
C75 C80 1.392(8) .
C76 H76 0.9500 .
C76 C77 1.382(8) .
C77 H77 0.9500 .
C77 C78 1.393(9) .
C78 C79 1.382(10) .
C78 C81 1.506(9) .
C79 H79 0.9500 .
C79 C80 1.387(9) .
C80 H80 0.9500 .
C81 H81A 0.9900 .
C81 H81B 0.9900 .
C81 H81C 0.9900 .
C81 H81D 0.9900 .
C81 C82 1.529(9) .
C81 C82' 1.528(10) .
C82 H82A 0.9800 .
C82 H82B 0.9800 .
C82 H82C 0.9800 .
C82' H82D 0.9800 .
C82' H82E 0.9800 .
C82' H82F 0.9800 .
C83 C84 1.434(8) .
C83 C88 1.411(8) .
C84 C85 1.374(8) .
C85 H85 0.9500 .
C85 C86 1.400(8) .
C86 H86 0.9500 .
C86 C87 1.388(9) .
C87 C88 1.412(8) .
C88 C89 1.418(9) .
C89 H89 0.9500 .
C89 C90 1.321(10) .
C90 H90 0.9500 .
C90 C91 1.406(9) .
C91 H91 0.9500 .
C92 H92 0.9500 .
C92 C93 1.475(8) .
C93 C94 1.381(9) .
C93 C98 1.386(9) .
C94 H94 0.9500 .
C94 C95 1.401(9) .
C95 H95 0.9500 .
C95 C96 1.354(9) .
C96 C97 1.384(9) .
C96 C99 1.509(9) .
C97 H97 0.9500 .
C97 C98 1.370(8) .
C98 H98 0.9500 .
C99 H99A 0.9900 .
C99 H99B 0.9900 .
C99 H99C 0.9900 .
C99 H99D 0.9900 .
C99 C100 1.500(8) .
C99 C10' 1.553(10) .
C100 H10A 0.9800 .
C100 H10B 0.9800 .
C100 H10C 0.9800 .
C10' H10D 0.9800 .
C10' H10E 0.9800 .
C10' H10F 0.9800 .
C101 C102 1.430(7) .
C101 C106 1.413(7) .
C102 C103 1.389(7) .
C103 H103 0.9500 .
C103 C104 1.405(8) .
C104 H104 0.9500 .
C104 C105 1.374(8) .
C105 C106 1.430(7) .
C106 C107 1.404(8) .
C107 H107 0.9500 .
C107 C108 1.371(7) .
C108 H108 0.9500 .
C108 C109 1.398(7) .
C109 H109 0.9500 .
C110 H110 0.9500 .
C110 C111 1.472(8) .
C111 C112 1.401(8) .
C111 C116 1.383(9) .
C112 H112 0.9500 .
C112 C113 1.401(9) .
C113 H113 0.9500 .
C113 C114 1.367(10) .
C114 C115 1.376(9) .
C114 C117 1.520(8) .
C115 H115 0.9500 .
C115 C116 1.384(9) .
C116 H116 0.9500 .
C117 H11A 0.9900 .
C117 H11B 0.9900 .
C117 C118 1.570(12) .
C118 H11C 0.9800 .
C118 H11D 0.9800 .
C118 H11E 0.9800 .
C119 H11F 0.9800 .
C119 H11G 0.9800 .
C119 H11H 0.9800 .
C119 C120 1.522(10) .
C120 C121 1.374(11) .
C121 H121 0.9500 .
C121 C122 1.397(12) .
C122 C123 1.528(12) .
C123 H12A 0.9800 .
C123 H12B 0.9800 .
C123 H12C 0.9800 .
C124 H12D 0.9800 .
C124 H12E 0.9800 .
C124 H12F 0.9800 .
C124 C125 1.506(8) .
C125 C126 1.366(9) .
C126 H126 0.9500 .
C126 C127 1.393(10) .
C127 C128 1.512(11) .
C128 H12G 0.9800 .
C128 H12H 0.9800 .
C128 H12I 0.9800 .
N13 C129 1.104(17) .
C129 C130 1.54(2) .
C130 H13A 0.9800 .
C130 H13B 0.9800 .
C130 H13C 0.9800 .
O1AA H1AA 0.8400 .
O1AA C2AA 1.470(13) .
C0AA H0AA 0.9800 .
C0AA H0AB 0.9800 .
C0AA H0AC 0.9800 .
C0AA C2AA 1.584(16) .
C2AA H2AA 0.9900 .
C2AA H2AB 0.9900 .

loop_
_geom_torsion_atom_site_label_1
_geom_torsion_atom_site_label_2
_geom_torsion_atom_site_label_3
_geom_torsion_atom_site_label_4
_geom_torsion
_geom_torsion_site_symmetry_1
Ho1 O1 C2 C1 -5.3(6) .
Ho1 O1 C2 C3 171.6(4) .
Ho1 O2 C20 C19 18.6(5) .
Ho1 O2 C20 C21 -162.4(4) .
Ho1 O3 C38 C37 117.4(4) .
Ho1 O3 C38 C39 -61.2(6) .
Ho1 O4 C56 C55 -159.1(5) .
Ho1 O4 C56 C57 20.2(9) .
Ho1 O5 C58 C57 -18.1(8) .
Ho1 O5 C58 C59 161.9(4) .
Ho1 N1 C1 C2 0.4(6) .
Ho1 N1 C1 C6 -178.6(4) .
Ho1 N1 C9 C8 -179.3(5) .
Ho1 N3 C19 C20 -11.5(5) .
Ho1 N3 C19 C24 166.9(4) .
Ho1 N3 C27 C26 -165.9(4) .
Ho2 O1 C2 C1 158.7(4) 2_874
Ho2 O1 C2 C3 -24.4(8) 2_874
Ho2 O2 C20 C19 -167.0(3) 2_874
Ho2 O2 C20 C21 12.1(8) 2_874
Ho2 O3 C38 C37 -24.6(5) .
Ho2 O3 C38 C39 156.8(4) .
Ho2 O6 C61 C60 178.7(4) .
Ho2 O6 C61 C62 -1.1(9) .
Ho2 O7 C63 C62 4.7(9) .
Ho2 O7 C63 C64 -176.0(4) .
Ho2 N5 C37 C38 11.9(5) .
Ho2 N5 C37 C42 -169.5(3) .
Ho2 N5 C45 C44 170.4(4) .
Ho3 O9 C66 C65 -118.8(4) .
Ho3 O9 C66 C67 60.3(6) .
Ho3 O10 C84 C83 6.4(6) .
Ho3 O10 C84 C85 -173.4(4) .
Ho3 O11 C102 C101 -19.8(6) .
Ho3 O11 C102 C103 161.4(4) .
Ho3 O12 C120 C119 -179.9(7) .
Ho3 O12 C120 C121 -4.4(17) .
Ho3 O13 C122 C121 -1.9(19) .
Ho3 O13 C122 C123 177.2(9) .
Ho3 N9 C83 C84 -8.0(6) .
Ho3 N9 C83 C88 172.3(4) .
Ho3 N9 C91 C90 -170.3(7) .
Ho3 N11 C101 C102 15.4(5) .
Ho3 N11 C101 C106 -163.6(4) .
Ho3 N11 C109 C108 165.5(4) .
Ho4 O9 C66 C65 30.1(5) 2_765
Ho4 O9 C66 C67 -150.8(4) 2_765
Ho4 O10 C84 C83 -165.1(4) .
Ho4 O10 C84 C85 15.2(9) .
Ho4 O11 C102 C101 176.6(4) .
Ho4 O11 C102 C103 -2.2(9) .
Ho4 O14 C125 C124 144.8(4) .
Ho4 O14 C125 C126 -32.7(8) .
Ho4 O15 C127 C126 18.3(12) .
Ho4 O15 C127 C128 -162.2(8) .
Ho4 N7 C65 C66 -15.8(5) 2_765
Ho4 N7 C65 C70 162.6(4) 2_765
Ho4 N7 C73 C72 -161.8(4) 2_765
O1 C2 C3 C4 178.2(5) .
O2 C20 C21 C22 -177.6(4) .
O3 C38 C39 C40 171.8(5) .
O4 C56 C57 C58 1.4(11) .
O6 C61 C62 C63 -0.7(9) .
O9 C66 C67 C68 -173.9(5) .
O10 C84 C85 C86 179.0(6) .
O11 C102 C103 C104 -178.2(5) .
O12 C120 C121 C122 9(2) .
O14 C125 C126 C127 3.1(12) .
N1 C1 C2 O1 3.0(7) .
N1 C1 C2 C3 -174.1(5) .
N1 C1 C6 C5 177.9(5) .
N1 C1 C6 C7 -1.2(8) .
N2 C5 C6 C1 -179.6(5) .
N2 C5 C6 C7 -0.5(8) .
N2 C10 C11 C12 -9.3(10) .
N2 C10 C11 C16 173.3(7) .
N3 C19 C20 O2 -3.5(6) .
N3 C19 C20 C21 177.4(4) .
N3 C19 C24 C23 -179.8(4) .
N3 C19 C24 C25 0.9(7) .
N4 C23 C24 C19 -178.4(4) .
N4 C23 C24 C25 0.9(7) .
N4 C28 C29 C30 168.0(6) .
N4 C28 C29 C34 -10.4(10) .
N5 C37 C38 O3 7.1(7) .
N5 C37 C38 C39 -174.2(4) .
N5 C37 C42 C41 179.5(4) .
N5 C37 C42 C43 -2.4(7) .
N6 C41 C42 C37 177.6(4) .
N6 C41 C42 C43 -0.4(7) .
N6 C46 C47 C48 -178.2(6) .
N6 C46 C47 C52 -1.3(11) .
N7 C65 C66 O9 -7.3(7) .
N7 C65 C66 C67 173.5(5) .
N7 C65 C70 C69 -179.2(5) .
N7 C65 C70 C71 3.5(7) .
N8 C69 C70 C65 -175.3(5) .
N8 C69 C70 C71 1.7(8) .
N8 C74 C75 C76 -11.4(10) .
N8 C74 C75 C80 170.9(6) .
N9 C83 C84 O10 1.7(7) .
N9 C83 C84 C85 -178.5(5) .
N9 C83 C88 C87 179.9(5) .
N9 C83 C88 C89 -1.7(9) .
N10 C87 C88 C83 177.3(5) .
N10 C87 C88 C89 -1.1(10) .
N10 C92 C93 C94 167.4(7) .
N10 C92 C93 C98 -13.5(11) .
N11 C101 C102 O11 1.7(7) .
N11 C101 C102 C103 -179.4(5) .
N11 C101 C106 C105 176.9(5) .
N11 C101 C106 C107 -4.8(7) .
N12 C105 C106 C101 -176.4(5) .
N12 C105 C106 C107 5.4(7) .
N12 C110 C111 C112 179.1(6) .
N12 C110 C111 C116 -1.3(9) .
C1 N1 C9 C8 4.0(9) .
C1 C2 C3 C4 -4.9(8) .
C1 C6 C7 C8 1.7(9) .
C2 C1 C6 C5 -1.0(8) .
C2 C1 C6 C7 179.9(5) .
C2 C3 C4 C5 0.9(8) .
C3 C4 C5 N2 179.4(5) .
C3 C4 C5 C6 3.1(8) .
C4 C5 C6 C1 -3.0(8) .
C4 C5 C6 C7 176.1(5) .
C5 N2 C10 C11 -178.7(5) .
C5 C6 C7 C8 -177.4(6) .
C6 C1 C2 O1 -178.1(5) .
C6 C1 C2 C3 4.9(8) .
C6 C7 C8 C9 0.5(10) .
C7 C8 C9 N1 -3.6(10) .
C9 N1 C1 C2 177.4(5) .
C9 N1 C1 C6 -1.6(8) .
C10 N2 C5 C4 12.6(9) .
C10 N2 C5 C6 -171.1(6) .
C10 C11 C12 C13 -179.3(6) .
C10 C11 C16 C15 179.0(7) .
C11 C12 C13 C14 1.0(9) .
C12 C11 C16 C15 1.5(10) .
C12 C13 C14 C15 0.5(9) .
C12 C13 C14 C17 -177.1(6) .
C13 C14 C15 C16 -0.9(10) .
C13 C14 C17 C18 80.1(8) .
C14 C15 C16 C11 -0.1(11) .
C15 C14 C17 C18 -97.4(7) .
C16 C11 C12 C13 -1.9(9) .
C17 C14 C15 C16 176.6(6) .
C19 N3 C27 C26 0.2(8) .
C19 C20 C21 C22 1.4(7) .
C19 C24 C25 C26 0.0(7) .
C20 C19 C24 C23 -1.4(7) .
C20 C19 C24 C25 179.3(4) .
C20 C21 C22 C23 0.7(7) .
C21 C22 C23 N4 178.8(5) .
C21 C22 C23 C24 -3.2(7) .
C22 C23 C24 C19 3.5(7) .
C22 C23 C24 C25 -177.2(5) .
C23 N4 C28 C29 -179.6(5) .
C23 C24 C25 C26 -179.3(5) .
C24 C19 C20 O2 178.1(4) .
C24 C19 C20 C21 -1.0(7) .
C24 C25 C26 C27 -0.8(8) .
C25 C26 C27 N3 0.7(9) .
C27 N3 C19 C20 -179.4(4) .
C27 N3 C19 C24 -1.0(7) .
C28 N4 C23 C22 -44.1(8) .
C28 N4 C23 C24 137.8(5) .
C28 C29 C30 C31 -177.9(6) .
C28 C29 C34 C33 178.1(7) .
C29 C30 C31 C32 0.3(11) .
C30 C29 C34 C33 -0.3(11) .
C30 C31 C32 C33 -1.2(11) .
C30 C31 C32 C35 -178.2(6) .
C31 C32 C33 C34 1.4(12) .
C31 C32 C35 C36 73.4(11) .
C32 C33 C34 C29 -0.6(13) .
C33 C32 C35 C36 -103.5(10) .
C34 C29 C30 C31 0.5(10) .
C35 C32 C33 C34 178.4(7) .
C37 N5 C45 C44 0.2(7) .
C37 C38 C39 C40 -6.7(8) .
C37 C42 C43 C44 0.4(7) .
C38 C37 C42 C41 -2.0(7) .
C38 C37 C42 C43 176.1(4) .
C38 C39 C40 C41 1.0(9) .
C39 C40 C41 N6 -177.1(5) .
C39 C40 C41 C42 4.4(8) .
C40 C41 C42 C37 -3.8(7) .
C40 C41 C42 C43 178.2(5) .
C41 N6 C46 C47 178.4(5) .
C41 C42 C43 C44 178.4(5) .
C42 C37 C38 O3 -171.5(4) .
C42 C37 C38 C39 7.2(7) .
C42 C43 C44 C45 1.8(8) .
C43 C44 C45 N5 -2.2(8) .
C45 N5 C37 C38 -176.4(4) .
C45 N5 C37 C42 2.1(7) .
C46 N6 C41 C40 34.2(8) .
C46 N6 C41 C42 -147.3(5) .
C46 C47 C48 C49 176.7(7) .
C46 C47 C52 C51 -178.5(10) .
C47 C48 C49 C50 1.2(13) .
C48 C47 C52 C51 -1.4(15) .
C48 C49 C50 C51 -0.3(18) .
C48 C49 C50 C53 -157.8(8) .
C49 C50 C51 C52 -1(2) .
C49 C50 C53 C54 -103.3(13) .
C50 C51 C52 C47 2(2) .
C51 C50 C53 C54 98.8(13) .
C52 C47 C48 C49 -0.3(11) .
C53 C50 C51 C52 156.6(11) .
C55 C56 C57 C58 -179.3(7) .
C56 C57 C58 O5 -2.6(10) .
C56 C57 C58 C59 177.4(6) .
C60 C61 C62 C63 179.4(6) .
C61 C62 C63 O7 -0.9(10) .
C61 C62 C63 C64 179.8(6) .
C65 N7 C73 C72 2.1(8) .
C65 C66 C67 C68 5.2(8) .
C65 C70 C71 C72 -1.3(8) .
C66 C65 C70 C69 -0.8(7) .
C66 C65 C70 C71 -178.1(5) .
C66 C67 C68 C69 0.3(8) .
C67 C68 C69 N8 175.5(5) .
C67 C68 C69 C70 -6.1(8) .
C68 C69 C70 C65 6.2(8) .
C68 C69 C70 C71 -176.8(5) .
C69 N8 C74 C75 174.4(6) .
C69 C70 C71 C72 -178.4(6) .
C70 C65 C66 O9 174.2(4) .
C70 C65 C66 C67 -4.9(7) .
C70 C71 C72 C73 -0.4(9) .
C71 C72 C73 N7 0.1(9) .
C73 N7 C65 C66 177.6(5) .
C73 N7 C65 C70 -3.9(7) .
C74 N8 C69 C68 -44.8(8) .
C74 N8 C69 C70 136.8(6) .
C74 C75 C76 C77 -176.2(6) .
C74 C75 C80 C79 176.8(7) .
C75 C76 C77 C78 -0.1(10) .
C76 C75 C80 C79 -1.0(10) .
C76 C77 C78 C79 -1.7(10) .
C76 C77 C78 C81 178.9(7) .
C77 C78 C79 C80 2.2(11) .
C77 C78 C81 C82 -70.8(15) .
C77 C78 C81 C82' 172.6(15) .
C78 C79 C80 C75 -0.9(12) .
C79 C78 C81 C82 109.8(15) .
C79 C78 C81 C82' -6.7(17) .
C80 C75 C76 C77 1.5(9) .
C81 C78 C79 C80 -178.4(8) .
C83 N9 C91 C90 -2.2(12) .
C83 C84 C85 C86 -0.7(9) .
C83 C88 C89 C90 -0.2(11) .
C84 C83 C88 C87 0.2(9) .
C84 C83 C88 C89 178.7(6) .
C84 C85 C86 C87 -1.1(11) .
C85 C86 C87 N10 -176.7(6) .
C85 C86 C87 C88 2.4(11) .
C86 C87 C88 C83 -1.9(9) .
C86 C87 C88 C89 179.7(7) .
C87 N10 C92 C93 -179.9(6) .
C87 C88 C89 C90 178.2(8) .
C88 C83 C84 O10 -178.6(5) .
C88 C83 C84 C85 1.2(8) .
C88 C89 C90 C91 0.8(14) .
C89 C90 C91 N9 0.5(15) .
C91 N9 C83 C84 -177.5(6) .
C91 N9 C83 C88 2.8(9) .
C92 N10 C87 C86 19.9(10) .
C92 N10 C87 C88 -159.2(6) .
C92 C93 C94 C95 -179.7(7) .
C92 C93 C98 C97 -178.7(6) .
C93 C94 C95 C96 -1.4(11) .
C94 C93 C98 C97 0.3(10) .
C94 C95 C96 C97 0.0(10) .
C94 C95 C96 C99 179.1(7) .
C95 C96 C97 C98 1.6(10) .
C95 C96 C99 C100 40.8(12) .
C95 C96 C99 C10' 98.3(15) .
C96 C97 C98 C93 -1.8(10) .
C97 C96 C99 C100 -140.2(10) .
C97 C96 C99 C10' -82.7(15) .
C98 C93 C94 C95 1.2(11) .
C99 C96 C97 C98 -177.5(6) .
C101 N11 C109 C108 0.5(8) .
C101 C102 C103 C104 3.0(8) .
C101 C106 C107 C108 2.6(7) .
C102 C101 C106 C105 -2.1(7) .
C102 C101 C106 C107 176.2(5) .
C102 C103 C104 C105 -3.3(9) .
C103 C104 C105 N12 178.9(5) .
C103 C104 C105 C106 0.7(9) .
C104 C105 C106 C101 1.9(8) .
C104 C105 C106 C107 -176.3(5) .
C105 N12 C110 C111 -179.5(5) .
C105 C106 C107 C108 -179.2(5) .
C106 C101 C102 O11 -179.2(4) .
C106 C101 C102 C103 -0.3(7) .
C106 C107 C108 C109 0.9(8) .
C107 C108 C109 N11 -2.6(8) .
C109 N11 C101 C102 -177.6(5) .
C109 N11 C101 C106 3.4(7) .
C110 N12 C105 C104 2.9(9) .
C110 N12 C105 C106 -179.0(5) .
C110 C111 C112 C113 178.2(5) .
C110 C111 C116 C115 -178.5(6) .
C111 C112 C113 C114 0.2(9) .
C112 C111 C116 C115 1.1(9) .
C112 C113 C114 C115 1.3(9) .
C112 C113 C114 C117 -177.4(6) .
C113 C114 C115 C116 -1.7(10) .
C113 C114 C117 C118 -177.2(6) .
C114 C115 C116 C111 0.5(11) .
C115 C114 C117 C118 4.2(9) .
C116 C111 C112 C113 -1.5(9) .
C117 C114 C115 C116 177.0(6) .
C119 C120 C121 C122 -176.1(13) .
C120 C121 C122 O13 -5(2) .
C120 C121 C122 C123 175.6(14) .
C124 C125 C126 C127 -174.3(7) .
C125 C126 C127 O15 3.8(14) .
C125 C126 C127 C128 -175.7(10) .
